data_7059828
loop_
_publ_author_name
'Kortus, D.'
'Kundr\'at, O.'
'Tlust\'y, M.'
'\<Cejka, J.'
'Dvo\<r\'akov\'a, H.'
'Lhot\'ak, P.'

_publ_section_title
;
 Inherent chirality through a simple dialkylation of
 2,14-dithiacalix[4]arene
;
_journal_issue 34
_journal_name_full 'New Journal of Chemistry'
_journal_page_first 14496
_journal_page_last 14504
_journal_paper_doi 10.1039/D0NJ03468A
_journal_volume 44
_journal_year 2020
_chemical_absolute_configuration ad
_chemical_formula_moiety 'C63 H82.00 Cl2 O4 S2'
_chemical_formula_sum 'C63 H82 Cl2 O4 S2'
_chemical_formula_weight 1038.38
_space_group_IT_number 1
_space_group_name_Hall 'P 1'
_space_group_name_H-M_alt 'P 1'
_symmetry_cell_setting triclinic
_symmetry_space_group_name_H-M 'P 1'
_atom_sites_solution_hydrogens difmap
_atom_sites_solution_primary direct
_audit_update_record
;
2020-06-29 deposited with the CCDC.	2020-07-28 downloaded from the CCDC.
;
_cell_angle_alpha 73.045(2)
_cell_angle_beta 86.981(3)
_cell_angle_gamma 62.585(3)
_cell_formula_units_Z 2
_cell_length_a 13.1733(13)
_cell_length_b 13.5456(12)
_cell_length_c 19.6259(17)
_cell_measurement_reflns_used 238
_cell_measurement_temperature 180
_cell_measurement_theta_max 25
_cell_measurement_theta_min 2
_cell_volume 2959.9(5)
_computing_cell_refinement 'DENZO/SCALEPACK (Otwinowski & Minor, 1997)'
_computing_data_collection 'COLLECT (Nonius, 2001).'
_computing_data_reduction 'Apex2 (Bruker AXS, 2006)'
_computing_molecular_graphics 'CAMERON (Watkin et al., 1996)'
_computing_publication_material 'CRYSTALS (Betteridge et al., 2003)'
_computing_structure_refinement 'CRYSTALS (Betteridge et al., 2003)'
_computing_structure_solution 'SIR92 (Altomare et al., 1994)'
_diffrn_ambient_temperature 180
_diffrn_measured_fraction_theta_full 1.000
_diffrn_measured_fraction_theta_max 1.000
_diffrn_measurement_device Area
_diffrn_measurement_device_type 'Nonius KappaCCD'
_diffrn_measurement_method '\f & \w scans'
_diffrn_radiation_monochromator graphite
_diffrn_radiation_type 'Mo K\a'
_diffrn_radiation_wavelength 0.71073
_diffrn_reflns_av_R_equivalents 0.060
_diffrn_reflns_av_unetI/netI 0.107
_diffrn_reflns_limit_h_max 16
_diffrn_reflns_limit_h_min -16
_diffrn_reflns_limit_k_max 17
_diffrn_reflns_limit_k_min -17
_diffrn_reflns_limit_l_max 24
_diffrn_reflns_limit_l_min -24
_diffrn_reflns_number 170958
_diffrn_reflns_theta_full 26.732
_diffrn_reflns_theta_max 26.732
_diffrn_reflns_theta_min 1.925
_diffrn_standards_number 0
_exptl_absorpt_coefficient_mu 0.225
_exptl_absorpt_correction_T_max 0.97
_exptl_absorpt_correction_T_min 0.93
_exptl_absorpt_correction_type multi-scan
_exptl_absorpt_process_details 'DENZO/SCALEPACK (Otwinowski & Minor, 1997)'
_exptl_crystal_colour colorless
_exptl_crystal_density_diffrn 1.165
_exptl_crystal_density_meas ?
_exptl_crystal_density_method 'not measured'
_exptl_crystal_description block
_exptl_crystal_F_000 1115.995
_exptl_crystal_size_max 0.234
_exptl_crystal_size_mid 0.202
_exptl_crystal_size_min 0.158
_refine_diff_density_max 0.39
_refine_diff_density_min -0.41
_refine_ls_abs_structure_details
; 
 Parsons, Flack & Wagner (2013), 
 10732 Friedel Pairs 
;
_refine_ls_abs_structure_Flack -0.003(17)
_refine_ls_extinction_coef 170(20)
_refine_ls_extinction_method 'Larson (1970), Equation 22'
_refine_ls_goodness_of_fit_ref 1.0035
_refine_ls_hydrogen_treatment mixed
_refine_ls_matrix_type full
_refine_ls_number_parameters 1353
_refine_ls_number_reflns 25010
_refine_ls_number_restraints 137
_refine_ls_R_factor_all 0.0630
_refine_ls_R_factor_gt 0.0439
_refine_ls_shift/su_max 0.0006571
_refine_ls_shift/su_mean 0.0000380
_refine_ls_structure_factor_coef Fsqd
_refine_ls_weighting_details
;
 Method= Modified Sheldrick 
 w=1/[\s^2^(F^2^) + ( 0.04P)^2^ + 1.35P] 
 ,where P=(max(Fo^2^,0) + 2Fc^2^)/3 
;
_refine_ls_weighting_scheme calc
_refine_ls_wR_factor_all 0.1068
_refine_ls_wR_factor_gt 0.0956
_refine_ls_wR_factor_ref 0.1057
_reflns_limit_h_max 16
_reflns_limit_h_min -16
_reflns_limit_k_max 17
_reflns_limit_k_min -17
_reflns_limit_l_max 24
_reflns_limit_l_min -24
_reflns_number_gt 19856
_reflns_number_total 25037
_reflns_threshold_expression I>2.0\s(I)
_oxford_diffrn_Wilson_B_factor 2.31
_oxford_diffrn_Wilson_scale 68.47
_oxford_refine_ls_r_factor_ref 0.0628
_oxford_refine_ls_scale 0.14871(4)
_oxford_reflns_number_all 25021
_cod_data_source_file d0nj03468a2.cif
_cod_data_source_block DK161
_cod_depositor_comments
;
The following automatic conversions were performed:

data item '_exptl_crystal_density_meas' value 'not measured' was
changed to '?' -- the value is perceived as not measured.

Automatic conversion script
Id: cif_fix_values 7556 2019-12-06 15:28:31Z antanas 

 Adding full bibliography for 7059826--7059829.cif.

 Adding full bibliography for 7059826--7059829.cif.
;
_cod_original_sg_symbol_H-M 'P 1 '
_cod_original_formula_sum 'C63 H82.00 Cl2 O4 S2'
_cod_database_code 7059828
_oxford_refine_reflns_threshold_expression_ref I>-3.0\s(I)
_oxford_hooft_y 0.007(15)
_oxford_bijvoet_difference -0.003(17)
_oxford_refined_flack_x -0.03(4)

loop_
_symmetry_equiv_pos_as_xyz
x,y,z

loop_
_atom_site_label
_atom_site_type_symbol
_atom_site_fract_x
_atom_site_fract_y
_atom_site_fract_z
_atom_site_U_iso_or_equiv
_atom_site_occupancy
_atom_site_adp_type
_atom_site_refinement_flags_posn
_atom_site_refinement_flags_adp
_atom_site_refinement_flags_occupancy
_atom_site_disorder_assembly
_atom_site_disorder_group
_atom_site_attached_hydrogens
S2 S 1.07865(8) 0.25476(7) 0.70490(5) 0.0270 1.0000 Uani . . . . . .
S14 S 0.90460(8) -0.08954(8) 0.51630(5) 0.0286 1.0000 Uani . . . . . .
S102 S 0.52588(7) -0.24202(7) 0.08843(5) 0.0255 1.0000 Uani . . . . . .
S114 S 0.70290(7) 0.08528(8) 0.29106(4) 0.0265 1.0000 Uani . . . . . .
Cl81 Cl 1.00597(11) -0.17913(10) 0.75196(6) 0.0634 1.0000 Uani . . . . . .
Cl82 Cl 0.92393(11) 0.00593(10) 0.81857(7) 0.0691 1.0000 Uani . . . . . .
Cl91 Cl 0.59492(10) 0.19367(10) 0.04774(6) 0.0619 1.0000 Uani . . . . . .
Cl92 Cl 0.67780(11) 0.00910(11) -0.01942(7) 0.0683 1.0000 Uani . . . . . .
O45 O 1.16651(18) 0.13743(17) 0.58752(10) 0.0242 1.0000 Uani . . . . . .
O56 O 1.07033(19) 0.01120(18) 0.53665(12) 0.0305 1.0000 Uani D . . . . .
O57 O 0.84356(18) 0.16129(18) 0.49967(10) 0.0255 1.0000 Uani . . . . . .
O68 O 0.93218(19) 0.23784(19) 0.59286(11) 0.0276 1.0000 Uani D . . . . .
O145 O 0.76920(18) -0.16088(18) 0.29957(10) 0.0250 1.0000 Uani . . . . . .
O156 O 0.53636(19) -0.00788(18) 0.26897(12) 0.0303 1.0000 Uani D . . . . .
O157 O 0.44178(17) -0.13220(17) 0.20936(10) 0.0223 1.0000 Uani . . . . . .
O168 O 0.67421(19) -0.2245(2) 0.20006(11) 0.0301 1.0000 Uani D . . . . .
C1 C 1.1617(2) 0.1022(2) 0.71585(15) 0.0226 1.0000 Uani . . . . . .
C3 C 0.9350(3) 0.2792(2) 0.70506(15) 0.0234 1.0000 Uani . . . . . .
C4 C 0.8716(3) 0.3183(3) 0.75967(17) 0.0312 1.0000 Uani . . . . . .
C5 C 0.7555(3) 0.3524(3) 0.75983(17) 0.0326 1.0000 Uani . . . . . .
C6 C 0.7027(3) 0.3469(3) 0.70224(17) 0.0307 1.0000 Uani . . . . . .
C7 C 0.7621(3) 0.3086(2) 0.64717(16) 0.0264 1.0000 Uani . . . . . .
C8 C 0.6995(3) 0.3069(3) 0.58424(16) 0.0256 1.0000 Uani . . . . . .
C9 C 0.7179(3) 0.1841(3) 0.59311(16) 0.0249 1.0000 Uani . . . . . .
C10 C 0.6657(3) 0.1350(3) 0.64637(17) 0.0287 1.0000 Uani . . . . . .
C11 C 0.6833(3) 0.0207(3) 0.66153(16) 0.0279 1.0000 Uani . . . . . .
C12 C 0.7590(3) -0.0460(3) 0.62145(16) 0.0259 1.0000 Uani . . . . . .
C13 C 0.8117(3) 0.0001(3) 0.56738(15) 0.0224 1.0000 Uani . . . . . .
C15 C 1.0418(3) -0.1619(3) 0.56457(15) 0.0229 1.0000 Uani . . . . . .
C16 C 1.0897(3) -0.2811(3) 0.59554(16) 0.0308 1.0000 Uani . . . . . .
C17 C 1.2009(3) -0.3495(3) 0.62816(17) 0.0333 1.0000 Uani . . . . . .
C18 C 1.2634(3) -0.2905(3) 0.62933(17) 0.0321 1.0000 Uani . . . . . .
C19 C 1.2197(3) -0.1708(3) 0.59974(15) 0.0235 1.0000 Uani . . . . . .
C20 C 1.2912(2) -0.1097(3) 0.60347(15) 0.0217 1.0000 Uani . . . . . .
C21 C 1.2593(3) -0.0574(3) 0.66624(15) 0.0227 1.0000 Uani . . . . . .
C22 C 1.2905(3) -0.1326(3) 0.73589(16) 0.0248 1.0000 Uani . . . . . .
C23 C 1.2599(3) -0.0954(3) 0.79634(15) 0.0238 1.0000 Uani . . . . . .
C24 C 1.1939(3) 0.0245(3) 0.78440(16) 0.0247 1.0000 Uani . . . . . .
C25 C 1.1975(3) 0.0619(3) 0.65641(15) 0.0216 1.0000 Uani . . . . . .
C26 C 1.1071(3) -0.1050(3) 0.56638(15) 0.0229 1.0000 Uani . . . . . .
C27 C 0.7885(3) 0.1160(3) 0.55174(15) 0.0229 1.0000 Uani . . . . . .
C28 C 0.8797(3) 0.2740(2) 0.64848(15) 0.0221 1.0000 Uani . . . . . .
C29 C 0.6837(3) 0.3987(3) 0.81740(19) 0.0457 1.0000 Uani . . . . . .
C30 C 0.7567(4) 0.3922(6) 0.8776(3) 0.0899 1.0000 Uani . . . . . .
C31 C 0.5918(4) 0.5245(4) 0.7835(3) 0.0682 1.0000 Uani . . . . . .
C32 C 0.6232(5) 0.3234(5) 0.8506(2) 0.0752 1.0000 Uani . . . . . .
C33 C 0.6208(3) -0.0262(3) 0.71984(18) 0.0353 1.0000 Uani . . . . . .
C34 C 0.6498(4) -0.0168(4) 0.7920(2) 0.0531 1.0000 Uani . . . . . .
C35 C 0.4919(3) 0.0459(4) 0.6996(3) 0.0627 1.0000 Uani . . . . . .
C36 C 0.6569(4) -0.1552(4) 0.7310(2) 0.0574 1.0000 Uani . . . . . .
C37 C 1.2504(3) -0.4802(2) 0.66193(17) 0.0583 1.0000 Uani D . . . . .
C38 C 1.1555(6) -0.4959(6) 0.7223(4) 0.0663 0.566(5) Uani D . P 1 1 .
C39 C 1.2269(6) -0.5337(5) 0.6097(3) 0.0698 0.566(5) Uani D . P 1 1 .
C40 C 1.3559(6) -0.5398(6) 0.7050(3) 0.0687 0.566(5) Uani D . P 1 1 .
C41 C 1.3018(3) -0.1825(3) 0.87128(16) 0.0304 1.0000 Uani . . . . . .
C42 C 1.2828(4) -0.2879(3) 0.87688(19) 0.0462 1.0000 Uani . . . . . .
C43 C 1.4311(3) -0.2232(3) 0.88420(18) 0.0400 1.0000 Uani . . . . . .
C44 C 1.2411(3) -0.1286(3) 0.92944(18) 0.0429 1.0000 Uani . . . . . .
C46 C 1.2194(3) 0.2134(3) 0.56682(16) 0.0324 1.0000 Uani . . . . . .
C47 C 1.2504(3) 0.2255(3) 0.49226(16) 0.0277 1.0000 Uani . . . . . .
C48 C 1.3049(2) 0.3043(2) 0.46477(14) 0.0326 1.0000 Uani . . . . . .
C49 C 1.4133(3) 0.2445(3) 0.42596(16) 0.0414 1.0000 Uani . . . . . .
C50 C 1.3256(3) 0.2811(3) 0.36278(17) 0.0384 1.0000 Uani . . . . . .
C51 C 1.2727(3) 0.1988(3) 0.37314(16) 0.0440 1.0000 Uani . . . . . .
C52 C 1.2333(3) 0.1771(3) 0.44711(14) 0.0363 1.0000 Uani . . . . . .
C53 C 1.2441(3) 0.3854(3) 0.39027(17) 0.0411 1.0000 Uani . . . . . .
C54 C 1.4949(3) 0.1168(4) 0.4590(2) 0.0683 1.0000 Uani . . . . . .
C55 C 1.4814(3) 0.3142(4) 0.4083(2) 0.0685 1.0000 Uani . . . . . .
C58 C 0.8038(3) 0.1895(3) 0.42623(15) 0.0382 1.0000 Uani . . . . . .
C59 C 0.8542(3) 0.2607(3) 0.37945(15) 0.0312 1.0000 Uani . . . . . .
C60 C 0.8586(2) 0.2647(2) 0.30110(14) 0.0321 1.0000 Uani . . . . . .
C61 C 0.8086(3) 0.3938(3) 0.25380(15) 0.0358 1.0000 Uani . . . . . .
C62 C 0.9260(3) 0.3843(3) 0.27275(16) 0.0404 1.0000 Uani . . . . . .
C63 C 0.9331(3) 0.3964(3) 0.34675(18) 0.0394 1.0000 Uani . . . . . .
C64 C 0.8950(3) 0.3201(3) 0.40104(17) 0.0331 1.0000 Uani . . . . . .
C65 C 0.9774(3) 0.2514(3) 0.27968(18) 0.0407 1.0000 Uani . . . . . .
C66 C 0.7022(3) 0.4850(3) 0.27591(19) 0.0498 1.0000 Uani . . . . . .
C67 C 0.7897(4) 0.4067(3) 0.17451(17) 0.0450 1.0000 Uani . . . . . .
C80 C 0.9646(4) -0.0329(4) 0.7399(2) 0.0574 1.0000 Uani . . . . . .
C90 C 0.6362(4) 0.0462(4) 0.0593(2) 0.0532 1.0000 Uani . . . . . .
C101 C 0.6703(3) -0.2650(2) 0.08772(15) 0.0217 1.0000 Uani . . . . . .
C103 C 0.4416(2) -0.0913(2) 0.08079(15) 0.0220 1.0000 Uani . . . . . .
C104 C 0.4073(3) -0.0103(3) 0.01287(15) 0.0228 1.0000 Uani . . . . . .
C105 C 0.3407(3) 0.1077(3) 0.00323(16) 0.0250 1.0000 Uani . . . . . .
C106 C 0.3119(3) 0.1429(3) 0.06512(16) 0.0245 1.0000 Uani . . . . . .
C107 C 0.3456(2) 0.0655(2) 0.13344(15) 0.0203 1.0000 Uani . . . . . .
C108 C 0.3173(3) 0.1136(3) 0.19744(15) 0.0224 1.0000 Uani . . . . . .
C109 C 0.3896(3) 0.1727(2) 0.20254(15) 0.0221 1.0000 Uani . . . . . .
C110 C 0.3472(3) 0.2919(3) 0.17128(16) 0.0262 1.0000 Uani . . . . . .
C111 C 0.4115(3) 0.3497(3) 0.17317(17) 0.0293 1.0000 Uani . . . . . .
C112 C 0.5215(3) 0.2826(3) 0.20858(15) 0.0262 1.0000 Uani . . . . . .
C113 C 0.5654(3) 0.1633(3) 0.24108(15) 0.0234 1.0000 Uani . . . . . .
C115 C 0.7929(3) 0.0061(3) 0.23414(15) 0.0236 1.0000 Uani . . . . . .
C116 C 0.8422(3) 0.0567(3) 0.18025(16) 0.0253 1.0000 Uani . . . . . .
C117 C 0.9158(3) -0.0049(3) 0.13714(16) 0.0263 1.0000 Uani . . . . . .
C118 C 0.9334(3) -0.1184(3) 0.14813(16) 0.0259 1.0000 Uani . . . . . .
C119 C 0.8862(2) -0.1721(3) 0.20114(15) 0.0229 1.0000 Uani . . . . . .
C120 C 0.9063(3) -0.2958(3) 0.20852(17) 0.0275 1.0000 Uani . . . . . .
C121 C 0.8447(3) -0.2975(2) 0.14640(16) 0.0242 1.0000 Uani . . . . . .
C122 C 0.9023(3) -0.3372(3) 0.09126(17) 0.0290 1.0000 Uani . . . . . .
C123 C 0.8492(3) -0.3412(3) 0.03333(17) 0.0300 1.0000 Uani . . . . . .
C124 C 0.7309(3) -0.3033(2) 0.03278(16) 0.0257 1.0000 Uani . . . . . .
C125 C 0.7257(3) -0.2601(2) 0.14429(15) 0.0230 1.0000 Uani . . . . . .
C126 C 0.8166(3) -0.1092(3) 0.24547(15) 0.0231 1.0000 Uani . . . . . .
C127 C 0.4997(3) 0.1074(3) 0.23793(15) 0.0221 1.0000 Uani . . . . . .
C128 C 0.4074(2) -0.0537(2) 0.14147(15) 0.0204 1.0000 Uani . . . . . .
C129 C 0.9198(3) -0.3881(4) -0.0251(2) 0.0490 1.0000 Uani D . . . . .
C130 C 0.9903(4) -0.3237(5) -0.0539(3) 0.0801 1.0000 Uani D . . . . .
C131 C 1.0059(5) -0.5167(4) 0.0100(3) 0.0960 1.0000 Uani D . . . . .
C132 C 0.8458(4) -0.3729(5) -0.0869(3) 0.0880 1.0000 Uani D . . . . .
C133 C 0.2953(3) 0.1987(3) -0.07126(16) 0.0305 1.0000 Uani . . . . . .
C134 C 0.3568(3) 0.1489(3) -0.13087(17) 0.0440 1.0000 Uani . . . . . .
C135 C 0.1675(3) 0.2363(3) -0.08413(19) 0.0440 1.0000 Uani . . . . . .
C136 C 0.3123(4) 0.3055(3) -0.0753(2) 0.0495 1.0000 Uani . . . . . .
C137 C 0.3631(3) 0.48252(19) 0.13903(15) 0.0496 1.0000 Uani D . . . . .
C138 C 0.2520(4) 0.5386(4) 0.0956(2) 0.0621 0.803(4) Uani D . P 2 1 .
C139 C 0.3611(4) 0.5378(4) 0.1950(3) 0.0732 0.803(4) Uani D . P 2 1 .
C140 C 0.4514(4) 0.5036(4) 0.0837(3) 0.0672 0.803(4) Uani D . P 2 1 .
C141 C 0.9763(3) 0.0458(3) 0.07935(17) 0.0333 1.0000 Uani . . . . . .
C142 C 0.9425(4) 0.1719(4) 0.0732(2) 0.0598 1.0000 Uani . . . . . .
C143 C 1.1067(3) -0.0265(4) 0.0993(2) 0.0588 1.0000 Uani . . . . . .
C144 C 0.9463(4) 0.0413(4) 0.00661(19) 0.0511 1.0000 Uani . . . . . .
C146 C 0.8392(3) -0.2177(3) 0.36710(15) 0.0328 1.0000 Uani . . . . . .
C147 C 0.7966(2) -0.2934(2) 0.41687(14) 0.0273 1.0000 Uani . . . . . .
C148 C 0.8539(2) -0.3512(2) 0.49230(13) 0.0277 1.0000 Uani . . . . . .
C149 C 0.7608(3) -0.3356(3) 0.54660(15) 0.0341 1.0000 Uani . . . . . .
C150 C 0.7546(3) -0.4370(3) 0.52718(15) 0.0416 1.0000 Uani . . . . . .
C151 C 0.6794(4) -0.3921(4) 0.4577(2) 0.0499 1.0000 Uani . . . . . .
C152 C 0.7141(3) -0.3145(3) 0.40021(17) 0.0356 1.0000 Uani . . . . . .
C153 C 0.8813(3) -0.4808(3) 0.51206(18) 0.0467 1.0000 Uani . . . . . .
C154 C 0.6553(3) -0.2185(3) 0.53298(18) 0.0500 1.0000 Uani . . . . . .
C155 C 0.8140(4) -0.3761(3) 0.62387(18) 0.0514 1.0000 Uani . . . . . .
C158 C 0.3990(3) -0.2177(3) 0.22885(16) 0.0274 1.0000 Uani . . . . . .
C159 C 0.3624(3) -0.2293(3) 0.30261(17) 0.0282 1.0000 Uani . . . . . .
C160 C 0.2597(2) -0.1307(2) 0.31673(15) 0.0331 1.0000 Uani . . . . . .
C161 C 0.1738(3) -0.1754(3) 0.35330(16) 0.0345 1.0000 Uani . . . . . .
C162 C 0.2562(3) -0.2252(3) 0.42299(17) 0.0468 1.0000 Uani . . . . . .
C163 C 0.3591(3) -0.3411(3) 0.42497(17) 0.0464 1.0000 Uani . . . . . .
C164 C 0.4119(2) -0.3299(3) 0.35485(15) 0.0374 1.0000 Uani . . . . . .
C165 C 0.2874(3) -0.1259(3) 0.39157(19) 0.0502 1.0000 Uani . . . . . .
C166 C 0.1536(3) -0.2591(3) 0.32596(18) 0.0475 1.0000 Uani . . . . . .
C167 C 0.0578(3) -0.0742(3) 0.35643(19) 0.0552 1.0000 Uani . . . . . .
C238 C 1.3706(6) -0.5365(7) 0.6152(4) 0.0639 0.434(5) Uani D . P 1 2 .
C239 C 1.3136(7) -0.5175(7) 0.7347(4) 0.0652 0.434(5) Uani D . P 1 2 .
C240 C 1.1886(6) -0.5325(6) 0.6511(4) 0.0659 0.434(5) Uani D . P 1 2 .
C338 C 0.4242(11) 0.5385(12) 0.1535(8) 0.0546 0.197(4) Uani D . P 2 2 .
C339 C 0.3345(12) 0.5093(12) 0.0623(5) 0.0595 0.197(4) Uani D . P 2 2 .
C340 C 0.2369(10) 0.5391(13) 0.1747(8) 0.0543 0.197(4) Uani D . P 2 2 .
H41 H 0.9119 0.3182 0.7972 0.0361 1.0000 Uiso R . . . . .
H61 H 0.6252 0.3692 0.7001 0.0367 1.0000 Uiso R . . . . .
H81 H 0.7282 0.3338 0.5414 0.0308 1.0000 Uiso R . . . . .
H82 H 0.6211 0.3569 0.5835 0.0295 1.0000 Uiso R . . . . .
H101 H 0.6167 0.1800 0.6749 0.0338 1.0000 Uiso R . . . . .
H121 H 0.7757 -0.1231 0.6294 0.0309 1.0000 Uiso R . . . . .
H161 H 1.0467 -0.3188 0.5929 0.0364 1.0000 Uiso R . . . . .
H181 H 1.3406 -0.3328 0.6511 0.0388 1.0000 Uiso R . . . . .
H201 H 1.3691 -0.1663 0.6107 0.0251 1.0000 Uiso R . . . . .
H202 H 1.2771 -0.0504 0.5601 0.0253 1.0000 Uiso R . . . . .
H221 H 1.3341 -0.2138 0.7416 0.0303 1.0000 Uiso R . . . . .
H241 H 1.1706 0.0538 0.8231 0.0286 1.0000 Uiso R . . . . .
H301 H 0.7853 0.4478 0.8573 0.1349 1.0000 Uiso R . . . . .
H302 H 0.8201 0.3130 0.8970 0.1349 1.0000 Uiso R . . . . .
H303 H 0.7106 0.4132 0.9149 0.1344 1.0000 Uiso R . . . . .
H311 H 0.5400 0.5535 0.8185 0.1027 1.0000 Uiso R . . . . .
H312 H 0.5467 0.5324 0.7412 0.1030 1.0000 Uiso R . . . . .
H313 H 0.6360 0.5704 0.7702 0.1036 1.0000 Uiso R . . . . .
H321 H 0.6846 0.2419 0.8744 0.1129 1.0000 Uiso R . . . . .
H322 H 0.5753 0.3236 0.8123 0.1131 1.0000 Uiso R . . . . .
H323 H 0.5738 0.3557 0.8857 0.1131 1.0000 Uiso R . . . . .
H341 H 0.6100 -0.0471 0.8296 0.0782 1.0000 Uiso R . . . . .
H342 H 0.7338 -0.0616 0.8053 0.0795 1.0000 Uiso R . . . . .
H343 H 0.6257 0.0644 0.7889 0.0789 1.0000 Uiso R . . . . .
H351 H 0.4699 0.1256 0.7000 0.0944 1.0000 Uiso R . . . . .
H352 H 0.4743 0.0428 0.6516 0.0948 1.0000 Uiso R . . . . .
H353 H 0.4512 0.0140 0.7357 0.0939 1.0000 Uiso R . . . . .
H361 H 0.6203 -0.1844 0.7714 0.0858 1.0000 Uiso R . . . . .
H362 H 0.6284 -0.1587 0.6867 0.0859 1.0000 Uiso R . . . . .
H363 H 0.7396 -0.2002 0.7405 0.0850 1.0000 Uiso R . . . . .
H381 H 1.1601 -0.4666 0.7599 0.1008 0.566(5) Uiso R . P 1 1 .
H382 H 1.1789 -0.5771 0.7416 0.1008 0.566(5) Uiso R . P 1 1 .
H383 H 1.0793 -0.4545 0.7001 0.1006 0.566(5) Uiso R . P 1 1 .
H391 H 1.2662 -0.5202 0.5677 0.1071 0.566(5) Uiso R . P 1 1 .
H392 H 1.1449 -0.5006 0.5956 0.1066 0.566(5) Uiso R . P 1 1 .
H393 H 1.2577 -0.6163 0.6308 0.1069 0.566(5) Uiso R . P 1 1 .
H401 H 1.3735 -0.6202 0.7288 0.1046 0.566(5) Uiso R . P 1 1 .
H402 H 1.4145 -0.5384 0.6732 0.1048 0.566(5) Uiso R . P 1 1 .
H403 H 1.3538 -0.5007 0.7406 0.1049 0.566(5) Uiso R . P 1 1 .
H421 H 1.3084 -0.3437 0.9246 0.0679 1.0000 Uiso R . . . . .
H422 H 1.2025 -0.2634 0.8681 0.0689 1.0000 Uiso R . . . . .
H423 H 1.3226 -0.3264 0.8420 0.0689 1.0000 Uiso R . . . . .
H431 H 1.4710 -0.2588 0.8476 0.0592 1.0000 Uiso R . . . . .
H432 H 1.4609 -0.2805 0.9308 0.0598 1.0000 Uiso R . . . . .
H433 H 1.4455 -0.1573 0.8808 0.0599 1.0000 Uiso R . . . . .
H441 H 1.1586 -0.0996 0.9213 0.0640 1.0000 Uiso R . . . . .
H442 H 1.2561 -0.0644 0.9316 0.0637 1.0000 Uiso R . . . . .
H443 H 1.2649 -0.1862 0.9758 0.0649 1.0000 Uiso R . . . . .
H461 H 1.2906 0.1774 0.5982 0.0393 1.0000 Uiso R . . . . .
H462 H 1.1686 0.2896 0.5739 0.0392 1.0000 Uiso R . . . . .
H481 H 1.3137 0.3393 0.5008 0.0387 1.0000 Uiso R . . . . .
H501 H 1.3499 0.3013 0.3142 0.0454 1.0000 Uiso R . . . . .
H511 H 1.3317 0.1231 0.3701 0.0531 1.0000 Uiso R . . . . .
H512 H 1.2080 0.2308 0.3362 0.0525 1.0000 Uiso R . . . . .
H521 H 1.2001 0.1275 0.4615 0.0438 1.0000 Uiso R . . . . .
H531 H 1.2557 0.4542 0.3731 0.0489 1.0000 Uiso R . . . . .
H532 H 1.1622 0.4102 0.3826 0.0488 1.0000 Uiso R . . . . .
H541 H 1.5458 0.0869 0.4243 0.1018 1.0000 Uiso R . . . . .
H542 H 1.4505 0.0730 0.4748 0.1013 1.0000 Uiso R . . . . .
H543 H 1.5419 0.1042 0.5005 0.1016 1.0000 Uiso R . . . . .
H551 H 1.4279 0.3980 0.3919 0.1031 1.0000 Uiso R . . . . .
H552 H 1.5288 0.2959 0.4518 0.1027 1.0000 Uiso R . . . . .
H553 H 1.5314 0.2928 0.3721 0.1031 1.0000 Uiso R . . . . .
H561 H 1.0014(16) 0.051(3) 0.5258(18) 0.045(2) 1.0000 Uiso D . . . . .
H581 H 0.8261 0.1154 0.4147 0.0458 1.0000 Uiso R . . . . .
H582 H 0.7208 0.2340 0.4222 0.0452 1.0000 Uiso R . . . . .
H601 H 0.8288 0.2171 0.2870 0.0384 1.0000 Uiso R . . . . .
H621 H 0.9533 0.4318 0.2336 0.0492 1.0000 Uiso R . . . . .
H631 H 1.0110 0.3737 0.3587 0.0478 1.0000 Uiso R . . . . .
H632 H 0.8866 0.4775 0.3457 0.0473 1.0000 Uiso R . . . . .
H641 H 0.9012 0.3141 0.4505 0.0409 1.0000 Uiso R . . . . .
H651 H 1.0432 0.1994 0.3165 0.0493 1.0000 Uiso R . . . . .
H652 H 0.9973 0.2343 0.2346 0.0482 1.0000 Uiso R . . . . .
H661 H 0.6351 0.4751 0.2677 0.0760 1.0000 Uiso R . . . . .
H662 H 0.6895 0.5615 0.2468 0.0754 1.0000 Uiso R . . . . .
H663 H 0.7125 0.4755 0.3262 0.0751 1.0000 Uiso R . . . . .
H671 H 0.7310 0.3879 0.1683 0.0690 1.0000 Uiso R . . . . .
H672 H 0.8607 0.3520 0.1600 0.0675 1.0000 Uiso R . . . . .
H673 H 0.7685 0.4846 0.1461 0.0674 1.0000 Uiso R . . . . .
H681 H 1.0023(16) 0.219(3) 0.595(2) 0.041(2) 1.0000 Uiso D . . . . .
H801 H 1.0288 -0.0183 0.7262 0.0690 1.0000 Uiso R . . . . .
H802 H 0.8990 0.0151 0.7048 0.0690 1.0000 Uiso R . . . . .
H901 H 0.7016 -0.0000 0.0946 0.0625 1.0000 Uiso R . . . . .
H902 H 0.5741 0.0278 0.0741 0.0636 1.0000 Uiso R . . . . .
H1041 H 0.4334 -0.0386 -0.0265 0.0267 1.0000 Uiso R . . . . .
H1061 H 0.2662 0.2212 0.0593 0.0299 1.0000 Uiso R . . . . .
H1081 H 0.3359 0.0484 0.2397 0.0274 1.0000 Uiso R . . . . .
H1082 H 0.2399 0.1655 0.1937 0.0250 1.0000 Uiso R . . . . .
H1101 H 0.2728 0.3339 0.1479 0.0321 1.0000 Uiso R . . . . .
H1121 H 0.5692 0.3160 0.2098 0.0311 1.0000 Uiso R . . . . .
H1161 H 0.8242 0.1346 0.1727 0.0309 1.0000 Uiso R . . . . .
H1181 H 0.9801 -0.1632 0.1187 0.0309 1.0000 Uiso R . . . . .
H1201 H 0.8769 -0.3225 0.2527 0.0326 1.0000 Uiso R . . . . .
H1202 H 0.9846 -0.3449 0.2100 0.0318 1.0000 Uiso R . . . . .
H1221 H 0.9830 -0.3633 0.0934 0.0348 1.0000 Uiso R . . . . .
H1241 H 0.6895 -0.3034 -0.0054 0.0298 1.0000 Uiso R . . . . .
H1301 H 1.0430 -0.3348 -0.0139 0.1199 1.0000 Uiso R . . . . .
H1302 H 1.0368 -0.3563 -0.0894 0.1197 1.0000 Uiso R . . . . .
H1303 H 0.9354 -0.2407 -0.0764 0.1199 1.0000 Uiso R . . . . .
H1311 H 1.0567 -0.5457 -0.0253 0.1467 1.0000 Uiso R . . . . .
H1312 H 0.9580 -0.5589 0.0223 0.1476 1.0000 Uiso R . . . . .
H1313 H 1.0508 -0.5260 0.0523 0.1472 1.0000 Uiso R . . . . .
H1321 H 0.8060 -0.4193 -0.0680 0.1322 1.0000 Uiso R . . . . .
H1322 H 0.8936 -0.4011 -0.1221 0.1318 1.0000 Uiso R . . . . .
H1323 H 0.7911 -0.2903 -0.1083 0.1317 1.0000 Uiso R . . . . .
H1341 H 0.3286 0.2080 -0.1769 0.0654 1.0000 Uiso R . . . . .
H1342 H 0.3472 0.0822 -0.1315 0.0650 1.0000 Uiso R . . . . .
H1343 H 0.4375 0.1249 -0.1214 0.0646 1.0000 Uiso R . . . . .
H1351 H 0.1376 0.2942 -0.1301 0.0656 1.0000 Uiso R . . . . .
H1352 H 0.1239 0.2688 -0.0473 0.0649 1.0000 Uiso R . . . . .
H1353 H 0.1547 0.1711 -0.0844 0.0660 1.0000 Uiso R . . . . .
H1361 H 0.3946 0.2810 -0.0690 0.0746 1.0000 Uiso R . . . . .
H1362 H 0.2742 0.3400 -0.0373 0.0746 1.0000 Uiso R . . . . .
H1363 H 0.2795 0.3641 -0.1226 0.0744 1.0000 Uiso R . . . . .
H1381 H 0.1960 0.5317 0.1288 0.0943 0.803(4) Uiso R . P 2 1 .
H1382 H 0.2268 0.6216 0.0722 0.0942 0.803(4) Uiso R . P 2 1 .
H1383 H 0.2538 0.5012 0.0604 0.0948 0.803(4) Uiso R . P 2 1 .
H1391 H 0.2989 0.5351 0.2233 0.1099 0.803(4) Uiso R . P 2 1 .
H1392 H 0.3409 0.6201 0.1712 0.1104 0.803(4) Uiso R . P 2 1 .
H1393 H 0.4336 0.4991 0.2228 0.1101 0.803(4) Uiso R . P 2 1 .
H1401 H 0.4232 0.5863 0.0609 0.1016 0.803(4) Uiso R . P 2 1 .
H1402 H 0.4566 0.4661 0.0469 0.1020 0.803(4) Uiso R . P 2 1 .
H1403 H 0.5272 0.4697 0.1071 0.1016 0.803(4) Uiso R . P 2 1 .
H1421 H 0.9646 0.1741 0.1200 0.0905 1.0000 Uiso R . . . . .
H1422 H 0.9851 0.1988 0.0362 0.0904 1.0000 Uiso R . . . . .
H1423 H 0.8593 0.2200 0.0581 0.0902 1.0000 Uiso R . . . . .
H1431 H 1.1224 -0.0171 0.1449 0.0892 1.0000 Uiso R . . . . .
H1432 H 1.1476 0.0044 0.0636 0.0880 1.0000 Uiso R . . . . .
H1433 H 1.1318 -0.1093 0.1022 0.0885 1.0000 Uiso R . . . . .
H1441 H 0.9866 0.0740 -0.0300 0.0762 1.0000 Uiso R . . . . .
H1442 H 0.9686 -0.0383 0.0066 0.0766 1.0000 Uiso R . . . . .
H1443 H 0.8628 0.0895 -0.0080 0.0767 1.0000 Uiso R . . . . .
H1461 H 0.9205 -0.2679 0.3595 0.0401 1.0000 Uiso R . . . . .
H1462 H 0.8375 -0.1570 0.3866 0.0384 1.0000 Uiso R . . . . .
H1481 H 0.9157 -0.3372 0.5005 0.0329 1.0000 Uiso R . . . . .
H1501 H 0.7381 -0.4904 0.5657 0.0495 1.0000 Uiso R . . . . .
H1511 H 0.5988 -0.3453 0.4656 0.0593 1.0000 Uiso R . . . . .
H1512 H 0.6867 -0.4584 0.4430 0.0611 1.0000 Uiso R . . . . .
H1521 H 0.6758 -0.2817 0.3533 0.0417 1.0000 Uiso R . . . . .
H1531 H 0.9349 -0.5324 0.5559 0.0551 1.0000 Uiso R . . . . .
H1532 H 0.9039 -0.5148 0.4722 0.0552 1.0000 Uiso R . . . . .
H1541 H 0.6000 -0.2263 0.5662 0.0751 1.0000 Uiso R . . . . .
H1542 H 0.6179 -0.1896 0.4853 0.0743 1.0000 Uiso R . . . . .
H1543 H 0.6745 -0.1605 0.5400 0.0745 1.0000 Uiso R . . . . .
H1551 H 0.8840 -0.4520 0.6344 0.0764 1.0000 Uiso R . . . . .
H1552 H 0.8344 -0.3197 0.6328 0.0767 1.0000 Uiso R . . . . .
H1553 H 0.7578 -0.3840 0.6561 0.0764 1.0000 Uiso R . . . . .
H1561 H 0.6011(18) -0.040(3) 0.2887(17) 0.046(2) 1.0000 Uiso D . . . . .
H1581 H 0.3333 -0.1920 0.1944 0.0323 1.0000 Uiso R . . . . .
H1582 H 0.4633 -0.2936 0.2270 0.0330 1.0000 Uiso R . . . . .
H1601 H 0.2299 -0.0564 0.2755 0.0386 1.0000 Uiso R . . . . .
H1621 H 0.2202 -0.2281 0.4685 0.0551 1.0000 Uiso R . . . . .
H1631 H 0.3354 -0.4014 0.4341 0.0563 1.0000 Uiso R . . . . .
H1632 H 0.4141 -0.3611 0.4642 0.0559 1.0000 Uiso R . . . . .
H1641 H 0.4787 -0.3953 0.3473 0.0453 1.0000 Uiso R . . . . .
H1651 H 0.3681 -0.1488 0.4018 0.0607 1.0000 Uiso R . . . . .
H1652 H 0.2353 -0.0549 0.4028 0.0602 1.0000 Uiso R . . . . .
H1661 H 0.1202 -0.2980 0.3649 0.0718 1.0000 Uiso R . . . . .
H1662 H 0.1007 -0.2151 0.2821 0.0718 1.0000 Uiso R . . . . .
H1663 H 0.2260 -0.3196 0.3166 0.0720 1.0000 Uiso R . . . . .
H1671 H 0.0197 -0.0296 0.3082 0.0827 1.0000 Uiso R . . . . .
H1672 H 0.0681 -0.0225 0.3783 0.0823 1.0000 Uiso R . . . . .
H1673 H 0.0113 -0.1069 0.3844 0.0825 1.0000 Uiso R . . . . .
H1681 H 0.6056(17) -0.206(3) 0.199(2) 0.044(2) 1.0000 Uiso D . . . . .
H2381 H 1.4204 -0.5048 0.6200 0.0917 0.434(5) Uiso R . P 1 2 .
H2382 H 1.4092 -0.6188 0.6359 0.0918 0.434(5) Uiso R . P 1 2 .
H2383 H 1.3462 -0.5172 0.5661 0.0916 0.434(5) Uiso R . P 1 2 .
H2391 H 1.3424 -0.6007 0.7561 0.0988 0.434(5) Uiso R . P 1 2 .
H2392 H 1.3780 -0.5003 0.7305 0.0989 0.434(5) Uiso R . P 1 2 .
H2393 H 1.2612 -0.4753 0.7645 0.0989 0.434(5) Uiso R . P 1 2 .
H2401 H 1.1165 -0.5014 0.6712 0.0961 0.434(5) Uiso R . P 1 2 .
H2402 H 1.2292 -0.6155 0.6746 0.0959 0.434(5) Uiso R . P 1 2 .
H2403 H 1.1724 -0.5173 0.6001 0.0960 0.434(5) Uiso R . P 1 2 .
H3381 H 0.4299 0.5280 0.2067 0.0827 0.197(4) Uiso R . P 2 2 .
H3382 H 0.5026 0.5010 0.1363 0.0830 0.197(4) Uiso R . P 2 2 .
H3383 H 0.3793 0.6244 0.1254 0.0829 0.197(4) Uiso R . P 2 2 .
H3391 H 0.2995 0.5925 0.0396 0.0870 0.197(4) Uiso R . P 2 2 .
H3392 H 0.2803 0.4819 0.0572 0.0869 0.197(4) Uiso R . P 2 2 .
H3393 H 0.4025 0.4709 0.0396 0.0869 0.197(4) Uiso R . P 2 2 .
H3401 H 0.2549 0.5221 0.2269 0.0838 0.198(4) Uiso R . P 2 2 .
H3402 H 0.1897 0.5028 0.1662 0.0838 0.198(4) Uiso R . P 2 2 .
H3403 H 0.1968 0.6251 0.1512 0.0839 0.198(4) Uiso R . P 2 2 .

loop_
_atom_site_aniso_label
_atom_site_aniso_U_11
_atom_site_aniso_U_22
_atom_site_aniso_U_33
_atom_site_aniso_U_23
_atom_site_aniso_U_13
_atom_site_aniso_U_12
S2 0.0310(4) 0.0233(4) 0.0310(4) -0.0118(3) 0.0025(3) -0.0141(3)
S14 0.0309(4) 0.0371(4) 0.0275(4) -0.0175(3) 0.0062(3) -0.0195(3)
S102 0.0252(4) 0.0239(4) 0.0319(4) -0.0136(3) 0.0027(3) -0.0119(3)
S114 0.0277(4) 0.0360(4) 0.0252(4) -0.0155(3) 0.0046(3) -0.0189(3)
Cl81 0.0702(7) 0.0679(7) 0.0449(5) -0.0195(5) 0.0003(5) -0.0245(6)
Cl82 0.0690(8) 0.0622(7) 0.0898(8) -0.0322(6) 0.0157(6) -0.0371(6)
Cl91 0.0716(7) 0.0628(7) 0.0455(5) -0.0190(5) 0.0032(5) -0.0248(6)
Cl92 0.0703(8) 0.0638(7) 0.0878(8) -0.0339(6) 0.0203(6) -0.0400(6)
O45 0.0315(12) 0.0257(11) 0.0215(10) -0.0055(9) 0.0019(9) -0.0192(10)
O56 0.0248(12) 0.0240(11) 0.0438(13) -0.0088(10) -0.0023(10) -0.0126(10)
O57 0.0291(12) 0.0324(11) 0.0185(10) -0.0049(9) 0.0001(8) -0.0185(10)
O68 0.0237(11) 0.0338(12) 0.0263(10) -0.0150(9) 0.0041(9) -0.0109(10)
O145 0.0279(11) 0.0328(11) 0.0175(9) -0.0013(8) -0.0014(8) -0.0201(10)
O156 0.0275(12) 0.0234(11) 0.0422(13) -0.0071(10) -0.0002(10) -0.0148(10)
O157 0.0230(11) 0.0252(10) 0.0222(10) -0.0062(9) 0.0028(8) -0.0147(9)
O168 0.0237(12) 0.0414(13) 0.0304(11) -0.0183(10) 0.0026(9) -0.0149(11)
C1 0.0224(16) 0.0226(15) 0.0267(15) -0.0078(13) 0.0035(12) -0.0135(13)
C3 0.0280(16) 0.0145(13) 0.0252(14) -0.0046(12) 0.0042(12) -0.0087(12)
C4 0.044(2) 0.0245(16) 0.0271(16) -0.0097(13) 0.0016(14) -0.0159(15)
C5 0.042(2) 0.0236(16) 0.0274(16) -0.0071(13) 0.0110(14) -0.0125(15)
C6 0.0270(18) 0.0220(15) 0.0368(17) -0.0061(14) 0.0045(14) -0.0080(14)
C7 0.0319(18) 0.0168(14) 0.0268(15) -0.0019(12) 0.0008(13) -0.0108(13)
C8 0.0275(17) 0.0258(16) 0.0237(14) -0.0036(12) -0.0040(12) -0.0141(13)
C9 0.0217(16) 0.0245(15) 0.0268(15) -0.0041(13) -0.0034(12) -0.0109(13)
C10 0.0251(17) 0.0292(17) 0.0312(16) -0.0108(14) 0.0006(13) -0.0107(14)
C11 0.0265(17) 0.0356(17) 0.0267(16) -0.0127(14) 0.0060(13) -0.0171(14)
C12 0.0275(17) 0.0280(16) 0.0259(15) -0.0060(13) 0.0035(13) -0.0173(14)
C13 0.0232(16) 0.0280(16) 0.0215(14) -0.0122(13) 0.0029(12) -0.0137(13)
C15 0.0269(16) 0.0308(16) 0.0206(14) -0.0141(13) 0.0081(12) -0.0182(14)
C16 0.045(2) 0.0332(17) 0.0292(16) -0.0130(14) 0.0078(14) -0.0282(16)
C17 0.047(2) 0.0280(16) 0.0274(16) -0.0083(14) -0.0033(15) -0.0190(16)
C18 0.0357(19) 0.0270(16) 0.0321(17) -0.0135(14) -0.0018(14) -0.0101(15)
C19 0.0250(16) 0.0287(16) 0.0211(14) -0.0139(13) 0.0056(12) -0.0126(13)
C20 0.0226(16) 0.0235(15) 0.0224(14) -0.0101(12) 0.0025(12) -0.0115(13)
C21 0.0227(16) 0.0282(16) 0.0255(15) -0.0127(13) 0.0056(12) -0.0162(13)
C22 0.0264(17) 0.0225(15) 0.0272(15) -0.0081(13) -0.0020(13) -0.0120(13)
C23 0.0254(16) 0.0319(17) 0.0195(14) -0.0094(13) 0.0036(12) -0.0170(14)
C24 0.0240(16) 0.0289(16) 0.0258(15) -0.0144(13) 0.0033(12) -0.0125(14)
C25 0.0228(16) 0.0235(15) 0.0221(14) -0.0055(12) -0.0002(12) -0.0143(13)
C26 0.0307(17) 0.0222(15) 0.0210(14) -0.0112(12) 0.0072(12) -0.0143(13)
C27 0.0211(16) 0.0272(16) 0.0202(14) -0.0034(12) -0.0028(12) -0.0129(13)
C28 0.0261(16) 0.0152(14) 0.0228(14) -0.0051(12) 0.0016(12) -0.0081(12)
C29 0.047(2) 0.049(2) 0.0375(19) -0.0198(17) 0.0141(16) -0.0168(18)
C30 0.074(3) 0.160(5) 0.069(3) -0.086(4) 0.037(3) -0.054(4)
C31 0.063(3) 0.063(3) 0.085(3) -0.049(3) 0.028(2) -0.021(2)
C32 0.089(4) 0.097(4) 0.051(3) -0.026(3) 0.044(3) -0.054(3)
C33 0.037(2) 0.0419(19) 0.0356(18) -0.0151(15) 0.0148(15) -0.0249(16)
C34 0.070(3) 0.072(3) 0.0347(19) -0.0240(19) 0.0205(19) -0.044(2)
C35 0.035(2) 0.081(3) 0.075(3) -0.013(2) 0.013(2) -0.036(2)
C36 0.085(3) 0.060(3) 0.046(2) -0.020(2) 0.030(2) -0.049(2)
C37 0.083(2) 0.0305(16) 0.061(2) -0.0067(15) -0.0139(16) -0.0282(16)
C38 0.083(4) 0.041(3) 0.065(4) 0.007(3) -0.010(3) -0.032(3)
C39 0.108(4) 0.034(3) 0.066(4) -0.016(3) -0.009(3) -0.030(3)
C40 0.073(4) 0.034(3) 0.087(4) -0.002(3) -0.017(3) -0.021(3)
C41 0.0351(18) 0.0300(17) 0.0229(15) -0.0049(13) -0.0040(13) -0.0136(15)
C42 0.065(3) 0.038(2) 0.0362(19) 0.0003(16) -0.0058(17) -0.0299(19)
C43 0.037(2) 0.046(2) 0.0288(17) -0.0105(16) -0.0026(15) -0.0122(17)
C44 0.049(2) 0.043(2) 0.0255(17) -0.0071(15) 0.0039(16) -0.0144(17)
C46 0.044(2) 0.0397(18) 0.0285(16) -0.0121(14) 0.0094(14) -0.0313(16)
C47 0.0299(17) 0.0276(15) 0.0277(15) -0.0049(13) 0.0049(13) -0.0173(14)
C48 0.0355(15) 0.0408(15) 0.0319(14) -0.0148(12) 0.0096(11) -0.0246(13)
C49 0.0336(17) 0.062(2) 0.0335(16) -0.0160(16) 0.0127(13) -0.0263(17)
C50 0.046(2) 0.052(2) 0.0285(15) -0.0125(15) 0.0095(14) -0.0321(17)
C51 0.063(2) 0.0508(19) 0.0318(16) -0.0177(14) 0.0127(15) -0.0350(17)
C52 0.0532(18) 0.0423(16) 0.0279(14) -0.0122(13) 0.0112(13) -0.0339(15)
C53 0.0383(17) 0.0359(17) 0.0447(18) -0.0034(14) 0.0051(14) -0.0191(14)
C54 0.042(2) 0.070(3) 0.057(2) -0.018(2) 0.0116(18) 0.002(2)
C55 0.056(2) 0.130(4) 0.053(2) -0.035(2) 0.0253(18) -0.069(3)
C58 0.0443(19) 0.057(2) 0.0211(14) -0.0009(14) -0.0050(13) -0.0353(17)
C59 0.0383(17) 0.0344(16) 0.0246(13) -0.0040(12) -0.0029(12) -0.0222(14)
C60 0.0382(15) 0.0322(14) 0.0298(14) -0.0102(12) 0.0009(12) -0.0187(12)
C61 0.0441(18) 0.0344(17) 0.0260(14) -0.0011(13) -0.0013(13) -0.0201(15)
C62 0.0519(19) 0.0416(17) 0.0364(16) -0.0092(14) 0.0116(14) -0.0312(16)
C63 0.051(2) 0.0403(19) 0.0390(19) -0.0100(16) -0.0003(16) -0.0320(18)
C64 0.045(2) 0.0348(18) 0.0258(16) -0.0095(14) 0.0017(14) -0.0231(16)
C65 0.0378(17) 0.0373(17) 0.0462(18) -0.0136(14) 0.0144(14) -0.0171(14)
C66 0.048(2) 0.0337(18) 0.046(2) -0.0071(15) 0.0061(16) -0.0047(16)
C67 0.065(2) 0.046(2) 0.0255(16) -0.0034(14) 0.0020(16) -0.0315(19)
C80 0.054(3) 0.068(3) 0.048(2) 0.006(2) -0.009(2) -0.039(2)
C90 0.048(2) 0.064(3) 0.047(2) 0.005(2) -0.0081(19) -0.038(2)
C101 0.0229(15) 0.0172(13) 0.0243(14) -0.0046(11) -0.0007(11) -0.0094(12)
C103 0.0204(16) 0.0231(15) 0.0279(15) -0.0144(13) 0.0009(12) -0.0105(13)
C104 0.0239(16) 0.0300(16) 0.0192(14) -0.0116(13) 0.0045(12) -0.0142(13)
C105 0.0231(16) 0.0268(16) 0.0263(16) -0.0078(13) 0.0004(12) -0.0124(14)
C106 0.0230(16) 0.0230(15) 0.0298(16) -0.0120(13) 0.0052(13) -0.0104(13)
C107 0.0184(15) 0.0252(15) 0.0237(15) -0.0129(13) 0.0061(12) -0.0124(13)
C108 0.0279(17) 0.0252(15) 0.0227(15) -0.0118(13) 0.0062(12) -0.0171(14)
C109 0.0295(17) 0.0249(15) 0.0205(14) -0.0119(12) 0.0084(12) -0.0174(13)
C110 0.0292(17) 0.0276(16) 0.0253(15) -0.0102(13) 0.0009(13) -0.0145(14)
C111 0.0375(19) 0.0219(15) 0.0319(16) -0.0089(13) 0.0010(14) -0.0160(14)
C112 0.0337(18) 0.0322(16) 0.0259(15) -0.0142(13) 0.0074(13) -0.0232(15)
C113 0.0282(17) 0.0271(15) 0.0199(14) -0.0108(12) 0.0053(12) -0.0152(13)
C115 0.0218(16) 0.0294(16) 0.0202(14) -0.0068(13) -0.0008(12) -0.0126(13)
C116 0.0284(17) 0.0267(15) 0.0259(15) -0.0103(13) 0.0015(13) -0.0154(14)
C117 0.0255(16) 0.0322(17) 0.0254(15) -0.0081(13) 0.0019(13) -0.0172(14)
C118 0.0225(16) 0.0317(16) 0.0250(15) -0.0110(13) 0.0058(12) -0.0127(14)
C119 0.0181(15) 0.0236(15) 0.0246(14) -0.0059(12) -0.0032(12) -0.0079(13)
C120 0.0206(16) 0.0244(16) 0.0333(16) -0.0065(13) 0.0004(13) -0.0081(13)
C121 0.0208(16) 0.0184(14) 0.0316(15) -0.0065(12) 0.0009(12) -0.0079(13)
C122 0.0208(16) 0.0241(16) 0.0403(18) -0.0098(14) 0.0075(13) -0.0093(13)
C123 0.0293(18) 0.0246(16) 0.0342(17) -0.0123(14) 0.0079(14) -0.0095(14)
C124 0.0290(17) 0.0224(15) 0.0219(14) -0.0064(12) 0.0029(12) -0.0090(13)
C125 0.0281(17) 0.0169(14) 0.0233(14) -0.0055(12) 0.0052(12) -0.0105(13)
C126 0.0209(16) 0.0307(16) 0.0201(14) -0.0044(13) -0.0006(12) -0.0159(13)
C127 0.0250(17) 0.0256(15) 0.0222(14) -0.0115(13) 0.0079(12) -0.0152(13)
C128 0.0180(15) 0.0255(15) 0.0216(14) -0.0083(12) 0.0041(12) -0.0129(13)
C129 0.045(2) 0.061(2) 0.0447(19) -0.0302(18) 0.0259(17) -0.0215(18)
C130 0.072(3) 0.114(4) 0.060(3) -0.029(3) 0.030(2) -0.049(3)
C131 0.102(4) 0.057(3) 0.097(4) -0.041(3) 0.050(3) -0.005(3)
C132 0.071(3) 0.144(4) 0.063(3) -0.075(3) 0.027(2) -0.038(3)
C133 0.0343(18) 0.0278(16) 0.0254(16) -0.0087(13) 0.0044(13) -0.0110(14)
C134 0.055(2) 0.041(2) 0.0223(16) -0.0049(15) 0.0066(16) -0.0143(18)
C135 0.041(2) 0.041(2) 0.0352(19) -0.0033(16) -0.0079(16) -0.0104(17)
C136 0.075(3) 0.039(2) 0.0357(19) -0.0027(16) -0.0001(18) -0.031(2)
C137 0.065(2) 0.0272(15) 0.0556(19) -0.0024(14) -0.0169(15) -0.0243(14)
C138 0.055(3) 0.028(2) 0.089(3) 0.006(2) -0.025(2) -0.019(2)
C139 0.111(4) 0.028(2) 0.074(3) -0.015(2) -0.020(3) -0.024(2)
C140 0.064(3) 0.047(2) 0.071(3) 0.026(2) -0.015(2) -0.034(2)
C141 0.0364(19) 0.0398(18) 0.0317(17) -0.0094(15) 0.0102(14) -0.0259(16)
C142 0.085(3) 0.056(2) 0.062(3) -0.022(2) 0.038(2) -0.053(2)
C143 0.042(2) 0.079(3) 0.058(3) -0.014(2) 0.016(2) -0.035(2)
C144 0.060(3) 0.069(3) 0.036(2) -0.0143(19) 0.0192(18) -0.042(2)
C146 0.0350(17) 0.0472(18) 0.0197(13) -0.0001(12) -0.0049(11) -0.0270(15)
C147 0.0338(16) 0.0282(14) 0.0210(12) -0.0050(11) 0.0008(11) -0.0167(13)
C148 0.0376(15) 0.0224(13) 0.0229(12) -0.0040(10) -0.0049(11) -0.0146(11)
C149 0.0485(19) 0.0299(16) 0.0263(14) -0.0047(13) 0.0058(13) -0.0226(15)
C150 0.069(2) 0.0351(16) 0.0304(15) -0.0001(13) -0.0012(15) -0.0373(17)
C151 0.073(3) 0.052(2) 0.044(2) -0.0085(18) 0.0022(19) -0.049(2)
C152 0.047(2) 0.0386(19) 0.0260(16) -0.0004(15) -0.0079(15) -0.0285(17)
C153 0.076(3) 0.0212(15) 0.0321(16) -0.0016(13) -0.0095(16) -0.0160(16)
C154 0.050(2) 0.051(2) 0.0422(19) -0.0152(16) 0.0095(15) -0.0186(17)
C155 0.081(3) 0.050(2) 0.0286(17) -0.0086(16) 0.0005(18) -0.036(2)
C158 0.0293(16) 0.0285(15) 0.0320(16) -0.0094(13) 0.0073(13) -0.0200(13)
C159 0.0246(16) 0.0325(16) 0.0326(16) -0.0112(14) 0.0054(13) -0.0169(14)
C160 0.0330(15) 0.0334(15) 0.0364(15) -0.0120(12) 0.0086(12) -0.0180(12)
C161 0.0318(16) 0.0475(19) 0.0332(16) -0.0154(14) 0.0119(13) -0.0248(15)
C162 0.052(2) 0.074(3) 0.0294(16) -0.0249(17) 0.0201(15) -0.038(2)
C163 0.0414(19) 0.060(2) 0.0278(16) 0.0013(15) 0.0017(13) -0.0236(18)
C164 0.0290(15) 0.0393(16) 0.0375(16) -0.0057(13) 0.0069(12) -0.0146(13)
C165 0.054(2) 0.066(2) 0.057(2) -0.0411(19) 0.0152(16) -0.0376(19)
C166 0.0449(18) 0.064(2) 0.0528(19) -0.0222(17) 0.0133(15) -0.0388(17)
C167 0.044(2) 0.065(2) 0.053(2) -0.0231(18) 0.0217(16) -0.0210(18)
C238 0.082(4) 0.021(3) 0.072(4) -0.010(3) 0.004(3) -0.013(3)
C239 0.092(5) 0.040(4) 0.048(4) 0.011(3) -0.007(3) -0.031(3)
C240 0.078(4) 0.032(3) 0.085(4) 0.002(3) -0.010(4) -0.032(3)
C338 0.062(5) 0.029(4) 0.071(5) 0.000(4) -0.013(5) -0.026(4)
C339 0.075(5) 0.031(4) 0.054(4) 0.002(4) -0.012(4) -0.016(4)
C340 0.063(4) 0.023(4) 0.066(5) 0.005(4) -0.009(4) -0.021(4)

loop_
_atom_type_symbol
_atom_type_scat_dispersion_real
_atom_type_scat_dispersion_imag
_atom_type_scat_Cromer_Mann_a1
_atom_type_scat_Cromer_Mann_b1
_atom_type_scat_Cromer_Mann_a2
_atom_type_scat_Cromer_Mann_b2
_atom_type_scat_Cromer_Mann_a3
_atom_type_scat_Cromer_Mann_b3
_atom_type_scat_Cromer_Mann_a4
_atom_type_scat_Cromer_Mann_b4
_atom_type_scat_Cromer_Mann_c
_atom_type_scat_source
C 0.0033 0.0016 2.3100 20.8439 1.0200 10.2075 1.5886 0.5687 0.8650 51.6512 0.2156 'International Tables Vol C 4.2.6.8 and 6.1.1.4'
H 0.0000 0.0000 0.4930 10.5109 0.3229 26.1257 0.1402 3.1424 0.0408 57.7998 0.0030 'International Tables Vol C 4.2.6.8 and 6.1.1.4'
Cl 0.1484 0.1585 11.4604 0.0104 7.1964 1.1662 6.2556 18.5194 1.6455 47.7784 -9.5574 'International Tables Vol C 4.2.6.8 and 6.1.1.4'
O 0.0106 0.0060 3.0485 13.2771 2.2868 5.7011 1.5463 0.3239 0.8670 32.9089 0.2508 'International Tables Vol C 4.2.6.8 and 6.1.1.4'
S 0.1246 0.1234 6.9053 1.4679 5.2034 22.2151 1.4379 0.2536 1.5863 56.1720 0.8669 'International Tables Vol C 4.2.6.8 and 6.1.1.4'

loop_
_geom_angle_atom_site_label_1
_geom_angle_site_symmetry_1
_geom_angle_atom_site_label_2
_geom_angle_site_symmetry_2
_geom_angle_atom_site_label_3
_geom_angle_site_symmetry_3
_geom_angle
_geom_angle_publ_flag
C1 . S2 . C3 . 104.48(13) yes
C13 . S14 . C15 . 104.78(13) yes
C101 . S102 . C103 . 104.73(13) yes
C113 . S114 . C115 . 102.78(13) yes
C25 . O45 . C46 . 116.3(2) yes
C26 . O56 . H561 . 115(3) no
C27 . O57 . C58 . 117.1(2) yes
C28 . O68 . H681 . 114(3) no
C126 . O145 . C146 . 113.5(2) yes
C127 . O156 . H1561 . 112(3) no
C128 . O157 . C158 . 117.3(2) yes
C125 . O168 . H1681 . 114(3) no
S2 . C1 . C24 . 119.0(2) yes
S2 . C1 . C25 . 120.7(2) yes
C24 . C1 . C25 . 120.3(3) yes
S2 . C3 . C4 . 118.3(2) yes
S2 . C3 . C28 . 122.0(2) yes
C4 . C3 . C28 . 119.3(3) yes
C3 . C4 . C5 . 122.4(3) yes
C3 . C4 . H41 . 116.8 no
C5 . C4 . H41 . 120.7 no
C4 . C5 . C6 . 116.9(3) yes
C4 . C5 . C29 . 123.5(3) yes
C6 . C5 . C29 . 119.6(3) yes
C5 . C6 . C7 . 122.6(3) yes
C5 . C6 . H61 . 119.7 no
C7 . C6 . H61 . 117.7 no
C6 . C7 . C8 . 120.6(3) yes
C6 . C7 . C28 . 119.4(3) yes
C8 . C7 . C28 . 120.0(3) yes
C7 . C8 . C9 . 110.8(2) yes
C7 . C8 . H81 . 108.6 no
C9 . C8 . H81 . 109.9 no
C7 . C8 . H82 . 107.5 no
C9 . C8 . H82 . 109.7 no
H81 . C8 . H82 . 110.4 no
C8 . C9 . C10 . 119.3(3) yes
C8 . C9 . C27 . 122.7(3) yes
C10 . C9 . C27 . 117.9(3) yes
C9 . C10 . C11 . 123.4(3) yes
C9 . C10 . H101 . 119.3 no
C11 . C10 . H101 . 117.3 no
C10 . C11 . C12 . 116.7(3) yes
C10 . C11 . C33 . 120.3(3) yes
C12 . C11 . C33 . 122.9(3) yes
C11 . C12 . C13 . 121.6(3) yes
C11 . C12 . H121 . 121.2 no
C13 . C12 . H121 . 117.2 no
S14 . C13 . C12 . 119.1(2) yes
S14 . C13 . C27 . 120.8(2) yes
C12 . C13 . C27 . 120.1(3) yes
S14 . C15 . C16 . 117.8(2) yes
S14 . C15 . C26 . 122.6(2) yes
C16 . C15 . C26 . 119.4(3) yes
C15 . C16 . C17 . 123.4(3) yes
C15 . C16 . H161 . 118.9 no
C17 . C16 . H161 . 117.6 no
C16 . C17 . C18 . 115.9(3) yes
C16 . C17 . C37 . 121.9(3) yes
C18 . C17 . C37 . 122.2(3) yes
C17 . C18 . C19 . 123.3(3) yes
C17 . C18 . H181 . 119.8 no
C19 . C18 . H181 . 116.9 no
C18 . C19 . C20 . 121.4(3) yes
C18 . C19 . C26 . 119.0(3) yes
C20 . C19 . C26 . 119.6(3) yes
C19 . C20 . C21 . 109.9(2) yes
C19 . C20 . H201 . 107.3 no
C21 . C20 . H201 . 110.1 no
C19 . C20 . H202 . 109.3 no
C21 . C20 . H202 . 110.1 no
H201 . C20 . H202 . 110.2 no
C20 . C21 . C22 . 118.9(3) yes
C20 . C21 . C25 . 122.8(3) yes
C22 . C21 . C25 . 118.3(3) yes
C21 . C22 . C23 . 123.7(3) yes
C21 . C22 . H221 . 117.1 no
C23 . C22 . H221 . 119.2 no
C22 . C23 . C24 . 116.5(3) yes
C22 . C23 . C41 . 120.7(3) yes
C24 . C23 . C41 . 122.8(3) yes
C23 . C24 . C1 . 121.6(3) yes
C23 . C24 . H241 . 119.9 no
C1 . C24 . H241 . 118.6 no
C1 . C25 . C21 . 119.5(3) yes
C1 . C25 . O45 . 121.5(2) yes
C21 . C25 . O45 . 118.9(2) yes
C19 . C26 . C15 . 119.0(3) yes
C19 . C26 . O56 . 116.2(3) yes
C15 . C26 . O56 . 124.7(3) yes
C9 . C27 . C13 . 120.1(3) yes
C9 . C27 . O57 . 119.2(3) yes
C13 . C27 . O57 . 120.4(3) yes
C3 . C28 . C7 . 119.4(3) yes
C3 . C28 . O68 . 124.4(3) yes
C7 . C28 . O68 . 116.2(3) yes
C5 . C29 . C30 . 112.1(3) yes
C5 . C29 . C31 . 109.4(3) yes
C30 . C29 . C31 . 110.2(4) yes
C5 . C29 . C32 . 108.9(3) yes
C30 . C29 . C32 . 107.6(4) yes
C31 . C29 . C32 . 108.6(4) yes
C29 . C30 . H301 . 106.5 no
C29 . C30 . H302 . 110.9 no
H301 . C30 . H302 . 111.1 no
C29 . C30 . H303 . 109.7 no
H301 . C30 . H303 . 109.9 no
H302 . C30 . H303 . 108.8 no
C29 . C31 . H311 . 110.9 no
C29 . C31 . H312 . 111.9 no
H311 . C31 . H312 . 109.8 no
C29 . C31 . H313 . 104.4 no
H311 . C31 . H313 . 107.6 no
H312 . C31 . H313 . 112.1 no
C29 . C32 . H321 . 107.6 no
C29 . C32 . H322 . 110.3 no
H321 . C32 . H322 . 110.2 no
C29 . C32 . H323 . 109.0 no
H321 . C32 . H323 . 110.4 no
H322 . C32 . H323 . 109.3 no
C11 . C33 . C34 . 110.0(3) yes
C11 . C33 . C35 . 109.1(3) yes
C34 . C33 . C35 . 108.9(3) yes
C11 . C33 . C36 . 112.2(3) yes
C34 . C33 . C36 . 106.8(3) yes
C35 . C33 . C36 . 109.7(3) yes
C33 . C34 . H341 . 110.2 no
C33 . C34 . H342 . 110.0 no
H341 . C34 . H342 . 109.6 no
C33 . C34 . H343 . 110.7 no
H341 . C34 . H343 . 108.3 no
H342 . C34 . H343 . 108.0 no
C33 . C35 . H351 . 107.6 no
C33 . C35 . H352 . 108.5 no
H351 . C35 . H352 . 112.7 no
C33 . C35 . H353 . 109.6 no
H351 . C35 . H353 . 108.2 no
H352 . C35 . H353 . 110.3 no
C33 . C36 . H361 . 110.2 no
C33 . C36 . H362 . 106.1 no
H361 . C36 . H362 . 108.8 no
C33 . C36 . H363 . 109.6 no
H361 . C36 . H363 . 109.7 no
H362 . C36 . H363 . 112.4 no
C17 . C37 . C38 . 104.4(3) yes
C17 . C37 . C39 . 109.7(3) yes
C38 . C37 . C39 . 97.99(10) yes
C17 . C37 . C40 . 118.0(3) yes
C38 . C37 . C40 . 102.79(10) yes
C39 . C37 . C40 . 120.23(10) yes
C17 . C37 . C238 . 103.1(3) yes
C17 . C37 . C239 . 110.2(4) yes
C238 . C37 . C239 . 97.96(10) yes
C17 . C37 . C240 . 118.2(4) yes
C238 . C37 . C240 . 102.80(10) yes
C239 . C37 . C240 . 120.28(10) yes
C37 . C38 . H381 . 108.8 no
C37 . C38 . H382 . 107.4 no
H381 . C38 . H382 . 108.8 no
C37 . C38 . H383 . 111.0 no
H381 . C38 . H383 . 109.3 no
H382 . C38 . H383 . 111.4 no
C37 . C39 . H391 . 108.1 no
C37 . C39 . H392 . 112.7 no
H391 . C39 . H392 . 109.5 no
C37 . C39 . H393 . 110.1 no
H391 . C39 . H393 . 107.8 no
H392 . C39 . H393 . 108.6 no
C37 . C40 . H401 . 110.4 no
C37 . C40 . H402 . 106.7 no
H401 . C40 . H402 . 109.0 no
C37 . C40 . H403 . 110.6 no
H401 . C40 . H403 . 110.2 no
H402 . C40 . H403 . 109.8 no
C23 . C41 . C42 . 110.4(3) yes
C23 . C41 . C43 . 107.7(3) yes
C42 . C41 . C43 . 109.4(3) yes
C23 . C41 . C44 . 112.4(3) yes
C42 . C41 . C44 . 108.7(3) yes
C43 . C41 . C44 . 108.3(3) yes
C41 . C42 . H421 . 111.2 no
C41 . C42 . H422 . 110.2 no
H421 . C42 . H422 . 107.1 no
C41 . C42 . H423 . 111.1 no
H421 . C42 . H423 . 109.3 no
H422 . C42 . H423 . 107.8 no
C41 . C43 . H431 . 109.0 no
C41 . C43 . H432 . 109.7 no
H431 . C43 . H432 . 109.0 no
C41 . C43 . H433 . 111.0 no
H431 . C43 . H433 . 108.0 no
H432 . C43 . H433 . 110.1 no
C41 . C44 . H441 . 109.7 no
C41 . C44 . H442 . 112.6 no
H441 . C44 . H442 . 109.3 no
C41 . C44 . H443 . 111.0 no
H441 . C44 . H443 . 106.0 no
H442 . C44 . H443 . 107.9 no
O45 . C46 . C47 . 111.2(2) yes
O45 . C46 . H461 . 107.9 no
C47 . C46 . H461 . 107.6 no
O45 . C46 . H462 . 110.2 no
C47 . C46 . H462 . 111.9 no
H461 . C46 . H462 . 108.0 no
C46 . C47 . C48 . 115.6(3) yes
C46 . C47 . C52 . 127.3(3) yes
C48 . C47 . C52 . 117.1(3) yes
C47 . C48 . C49 . 110.4(2) yes
C47 . C48 . C53 . 107.4(2) yes
C49 . C48 . C53 . 87.0(2) yes
C47 . C48 . H481 . 113.2 no
C49 . C48 . H481 . 117.2 no
C53 . C48 . H481 . 118.7 no
C48 . C49 . C50 . 84.9(2) yes
C48 . C49 . C54 . 118.9(3) yes
C50 . C49 . C54 . 119.0(3) yes
C48 . C49 . C55 . 111.3(3) yes
C50 . C49 . C55 . 111.3(3) yes
C54 . C49 . C55 . 109.6(3) yes
C49 . C50 . C51 . 112.4(3) yes
C49 . C50 . C53 . 87.2(2) yes
C51 . C50 . C53 . 108.1(3) yes
C49 . C50 . H501 . 116.2 no
C51 . C50 . H501 . 113.7 no
C53 . C50 . H501 . 116.4 no
C50 . C51 . C52 . 110.2(2) yes
C50 . C51 . H511 . 109.0 no
C52 . C51 . H511 . 106.5 no
C50 . C51 . H512 . 110.9 no
C52 . C51 . H512 . 110.7 no
H511 . C51 . H512 . 109.5 no
C51 . C52 . C47 . 119.5(3) yes
C51 . C52 . H521 . 120.0 no
C47 . C52 . H521 . 120.5 no
C48 . C53 . C50 . 85.5(2) yes
C48 . C53 . H531 . 114.6 no
C50 . C53 . H531 . 115.0 no
C48 . C53 . H532 . 117.0 no
C50 . C53 . H532 . 115.4 no
H531 . C53 . H532 . 108.2 no
C49 . C54 . H541 . 109.8 no
C49 . C54 . H542 . 109.5 no
H541 . C54 . H542 . 109.8 no
C49 . C54 . H543 . 111.3 no
H541 . C54 . H543 . 108.1 no
H542 . C54 . H543 . 108.3 no
C49 . C55 . H551 . 109.7 no
C49 . C55 . H552 . 108.7 no
H551 . C55 . H552 . 109.7 no
C49 . C55 . H553 . 110.6 no
H551 . C55 . H553 . 109.9 no
H552 . C55 . H553 . 108.3 no
O57 . C58 . C59 . 108.9(2) yes
O57 . C58 . H581 . 108.8 no
C59 . C58 . H581 . 112.0 no
O57 . C58 . H582 . 106.7 no
C59 . C58 . H582 . 110.5 no
H581 . C58 . H582 . 109.7 no
C58 . C59 . C60 . 117.3(2) yes
C58 . C59 . C64 . 124.8(3) yes
C60 . C59 . C64 . 117.9(3) yes
C59 . C60 . C61 . 108.9(2) yes
C59 . C60 . C65 . 107.6(2) yes
C61 . C60 . C65 . 86.9(2) yes
C59 . C60 . H601 . 115.6 no
C61 . C60 . H601 . 115.6 no
C65 . C60 . H601 . 118.6 no
C60 . C61 . C62 . 86.0(2) yes
C60 . C61 . C66 . 118.1(3) yes
C62 . C61 . C66 . 117.1(3) yes
C60 . C61 . C67 . 111.9(2) yes
C62 . C61 . C67 . 112.3(3) yes
C66 . C61 . C67 . 109.8(3) yes
C61 . C62 . C63 . 111.4(3) yes
C61 . C62 . C65 . 86.0(2) yes
C63 . C62 . C65 . 108.7(3) yes
C61 . C62 . H621 . 115.2 no
C63 . C62 . H621 . 115.5 no
C65 . C62 . H621 . 116.6 no
C62 . C63 . C64 . 111.4(3) yes
C62 . C63 . H631 . 106.6 no
C64 . C63 . H631 . 109.8 no
C62 . C63 . H632 . 110.1 no
C64 . C63 . H632 . 110.1 no
H631 . C63 . H632 . 108.7 no
C63 . C64 . C59 . 118.8(3) yes
C63 . C64 . H641 . 120.2 no
C59 . C64 . H641 . 121.0 no
C60 . C65 . C62 . 85.6(2) yes
C60 . C65 . H651 . 116.9 no
C62 . C65 . H651 . 114.4 no
C60 . C65 . H652 . 114.9 no
C62 . C65 . H652 . 113.6 no
H651 . C65 . H652 . 109.7 no
C61 . C66 . H661 . 109.7 no
C61 . C66 . H662 . 108.5 no
H661 . C66 . H662 . 109.1 no
C61 . C66 . H663 . 110.2 no
H661 . C66 . H663 . 108.2 no
H662 . C66 . H663 . 111.2 no
C61 . C67 . H671 . 109.3 no
C61 . C67 . H672 . 109.0 no
H671 . C67 . H672 . 108.4 no
C61 . C67 . H673 . 110.2 no
H671 . C67 . H673 . 109.5 no
H672 . C67 . H673 . 110.4 no
Cl82 . C80 . Cl81 . 112.5(2) yes
Cl82 . C80 . H801 . 106.8 no
Cl81 . C80 . H801 . 109.0 no
Cl82 . C80 . H802 . 107.0 no
Cl81 . C80 . H802 . 109.4 no
H801 . C80 . H802 . 112.3 no
Cl91 . C90 . Cl92 . 112.1(2) yes
Cl91 . C90 . H901 . 107.6 no
Cl92 . C90 . H901 . 107.7 no
Cl91 . C90 . H902 . 111.4 no
Cl92 . C90 . H902 . 107.4 no
H901 . C90 . H902 . 110.7 no
S102 . C101 . C124 . 116.9(2) yes
S102 . C101 . C125 . 122.0(2) yes
C124 . C101 . C125 . 120.6(3) yes
S102 . C103 . C104 . 118.8(2) yes
S102 . C103 . C128 . 121.3(2) yes
C104 . C103 . C128 . 119.8(3) yes
C103 . C104 . C105 . 121.7(3) yes
C103 . C104 . H1041 . 117.4 no
C105 . C104 . H1041 . 120.8 no
C104 . C105 . C106 . 117.0(3) yes
C104 . C105 . C133 . 122.9(3) yes
C106 . C105 . C133 . 120.1(3) yes
C105 . C106 . C107 . 123.1(3) yes
C105 . C106 . H1061 . 117.7 no
C107 . C106 . H1061 . 119.2 no
C106 . C107 . C108 . 118.9(2) yes
C106 . C107 . C128 . 118.6(2) yes
C108 . C107 . C128 . 122.5(3) yes
C107 . C108 . C109 . 110.5(2) yes
C107 . C108 . H1081 . 107.2 no
C109 . C108 . H1081 . 109.0 no
C107 . C108 . H1082 . 110.5 no
C109 . C108 . H1082 . 110.4 no
H1081 . C108 . H1082 . 109.3 no
C108 . C109 . C110 . 120.5(3) yes
C108 . C109 . C127 . 120.3(3) yes
C110 . C109 . C127 . 119.2(3) yes
C109 . C110 . C111 . 122.5(3) yes
C109 . C110 . H1101 . 117.6 no
C111 . C110 . H1101 . 119.9 no
C110 . C111 . C112 . 117.3(3) yes
C110 . C111 . C137 . 122.1(3) yes
C112 . C111 . C137 . 120.6(3) yes
C111 . C112 . C113 . 121.3(3) yes
C111 . C112 . H1121 . 120.8 no
C113 . C112 . H1121 . 117.8 no
S114 . C113 . C112 . 118.6(2) yes
S114 . C113 . C127 . 121.0(2) yes
C112 . C113 . C127 . 120.3(3) yes
S114 . C115 . C116 . 120.9(2) yes
S114 . C115 . C126 . 119.5(2) yes
C116 . C115 . C126 . 119.6(3) yes
C115 . C116 . C117 . 121.8(3) yes
C115 . C116 . H1161 . 118.6 no
C117 . C116 . H1161 . 119.6 no
C116 . C117 . C118 . 116.9(3) yes
C116 . C117 . C141 . 123.5(3) yes
C118 . C117 . C141 . 119.7(3) yes
C117 . C118 . C119 . 123.2(3) yes
C117 . C118 . H1181 . 120.4 no
C119 . C118 . H1181 . 116.4 no
C118 . C119 . C120 . 120.3(3) yes
C118 . C119 . C126 . 118.2(3) yes
C120 . C119 . C126 . 121.5(3) yes
C119 . C120 . C121 . 111.3(2) yes
C119 . C120 . H1201 . 107.7 no
C121 . C120 . H1201 . 109.3 no
C119 . C120 . H1202 . 109.7 no
C121 . C120 . H1202 . 108.6 no
H1201 . C120 . H1202 . 110.1 no
C120 . C121 . C122 . 121.9(3) yes
C120 . C121 . C125 . 119.9(3) yes
C122 . C121 . C125 . 118.2(3) yes
C121 . C122 . C123 . 123.8(3) yes
C121 . C122 . H1221 . 117.7 no
C123 . C122 . H1221 . 118.5 no
C122 . C123 . C124 . 116.6(3) yes
C122 . C123 . C129 . 120.5(3) yes
C124 . C123 . C129 . 122.8(3) yes
C123 . C124 . C101 . 121.4(3) yes
C123 . C124 . H1241 . 120.8 no
C101 . C124 . H1241 . 117.8 no
C121 . C125 . C101 . 119.4(3) yes
C121 . C125 . O168 . 115.7(3) yes
C101 . C125 . O168 . 124.8(3) yes
C119 . C126 . C115 . 120.3(3) yes
C119 . C126 . O145 . 119.7(3) yes
C115 . C126 . O145 . 120.1(3) yes
C113 . C127 . C109 . 119.3(3) yes
C113 . C127 . O156 . 123.5(3) yes
C109 . C127 . O156 . 117.1(3) yes
C103 . C128 . C107 . 119.6(3) yes
C103 . C128 . O157 . 120.8(2) yes
C107 . C128 . O157 . 119.4(2) yes
C123 . C129 . C130 . 109.5(3) yes
C123 . C129 . C131 . 107.6(3) yes
C130 . C129 . C131 . 106.9(4) yes
C123 . C129 . C132 . 112.5(3) yes
C130 . C129 . C132 . 108.2(4) yes
C131 . C129 . C132 . 111.9(4) yes
C129 . C130 . H1301 . 110.0 no
C129 . C130 . H1302 . 108.7 no
H1301 . C130 . H1302 . 108.5 no
C129 . C130 . H1303 . 107.3 no
H1301 . C130 . H1303 . 112.4 no
H1302 . C130 . H1303 . 109.9 no
C129 . C131 . H1311 . 108.7 no
C129 . C131 . H1312 . 105.3 no
H1311 . C131 . H1312 . 108.2 no
C129 . C131 . H1313 . 111.1 no
H1311 . C131 . H1313 . 110.5 no
H1312 . C131 . H1313 . 112.9 no
C129 . C132 . H1321 . 106.8 no
C129 . C132 . H1322 . 109.0 no
H1321 . C132 . H1322 . 110.2 no
C129 . C132 . H1323 . 110.5 no
H1321 . C132 . H1323 . 111.3 no
H1322 . C132 . H1323 . 109.1 no
C105 . C133 . C134 . 112.0(3) yes
C105 . C133 . C135 . 108.3(3) yes
C134 . C133 . C135 . 108.2(3) yes
C105 . C133 . C136 . 110.5(3) yes
C134 . C133 . C136 . 107.9(3) yes
C135 . C133 . C136 . 109.9(3) yes
C133 . C134 . H1341 . 110.6 no
C133 . C134 . H1342 . 111.4 no
H1341 . C134 . H1342 . 109.6 no
C133 . C134 . H1343 . 106.9 no
H1341 . C134 . H1343 . 108.8 no
H1342 . C134 . H1343 . 109.6 no
C133 . C135 . H1351 . 109.2 no
C133 . C135 . H1352 . 111.7 no
H1351 . C135 . H1352 . 109.0 no
C133 . C135 . H1353 . 111.5 no
H1351 . C135 . H1353 . 107.7 no
H1352 . C135 . H1353 . 107.7 no
C133 . C136 . H1361 . 109.2 no
C133 . C136 . H1362 . 110.5 no
H1361 . C136 . H1362 . 109.0 no
C133 . C136 . H1363 . 109.1 no
H1361 . C136 . H1363 . 109.5 no
H1362 . C136 . H1363 . 109.6 no
C111 . C137 . C138 . 113.9(3) yes
C111 . C137 . C139 . 109.8(3) yes
C138 . C137 . C139 . 113.25(10) yes
C111 . C137 . C140 . 107.5(3) yes
C138 . C137 . C140 . 105.27(10) yes
C139 . C137 . C140 . 106.57(10) yes
C111 . C137 . C338 . 119.2(6) yes
C111 . C137 . C339 . 107.6(6) yes
C338 . C137 . C339 . 113.30(10) yes
C111 . C137 . C340 . 103.8(5) yes
C338 . C137 . C340 . 105.26(10) yes
C339 . C137 . C340 . 106.53(10) yes
C137 . C138 . H1381 . 106.6 no
C137 . C138 . H1382 . 111.4 no
H1381 . C138 . H1382 . 108.0 no
C137 . C138 . H1383 . 112.5 no
H1381 . C138 . H1383 . 108.6 no
H1382 . C138 . H1383 . 109.7 no
C137 . C139 . H1391 . 105.3 no
C137 . C139 . H1392 . 108.4 no
H1391 . C139 . H1392 . 108.3 no
C137 . C139 . H1393 . 111.6 no
H1391 . C139 . H1393 . 113.0 no
H1392 . C139 . H1393 . 110.0 no
C137 . C140 . H1401 . 109.7 no
C137 . C140 . H1402 . 108.7 no
H1401 . C140 . H1402 . 108.9 no
C137 . C140 . H1403 . 111.6 no
H1401 . C140 . H1403 . 110.2 no
H1402 . C140 . H1403 . 107.7 no
C117 . C141 . C142 . 112.0(3) yes
C117 . C141 . C143 . 108.7(3) yes
C142 . C141 . C143 . 107.9(3) yes
C117 . C141 . C144 . 110.4(3) yes
C142 . C141 . C144 . 108.2(3) yes
C143 . C141 . C144 . 109.5(3) yes
C141 . C142 . H1421 . 108.0 no
C141 . C142 . H1422 . 108.2 no
H1421 . C142 . H1422 . 109.8 no
C141 . C142 . H1423 . 108.7 no
H1421 . C142 . H1423 . 113.1 no
H1422 . C142 . H1423 . 108.8 no
C141 . C143 . H1431 . 106.6 no
C141 . C143 . H1432 . 110.5 no
H1431 . C143 . H1432 . 107.6 no
C141 . C143 . H1433 . 109.8 no
H1431 . C143 . H1433 . 113.1 no
H1432 . C143 . H1433 . 109.2 no
C141 . C144 . H1441 . 109.1 no
C141 . C144 . H1442 . 112.2 no
H1441 . C144 . H1442 . 108.6 no
C141 . C144 . H1443 . 110.8 no
H1441 . C144 . H1443 . 107.4 no
H1442 . C144 . H1443 . 108.5 no
O145 . C146 . C147 . 109.7(2) yes
O145 . C146 . H1461 . 109.5 no
C147 . C146 . H1461 . 108.4 no
O145 . C146 . H1462 . 108.7 no
C147 . C146 . H1462 . 111.9 no
H1461 . C146 . H1462 . 108.7 no
C146 . C147 . C148 . 116.6(2) yes
C146 . C147 . C152 . 125.5(3) yes
C148 . C147 . C152 . 118.0(3) yes
C147 . C148 . C149 . 109.8(2) yes
C147 . C148 . C153 . 106.9(2) yes
C149 . C148 . C153 . 87.6(2) yes
C147 . C148 . H1481 . 114.5 no
C149 . C148 . H1481 . 118.7 no
C153 . C148 . H1481 . 116.0 no
C148 . C149 . C150 . 83.9(2) yes
C148 . C149 . C154 . 118.8(2) yes
C150 . C149 . C154 . 120.1(3) yes
C148 . C149 . C155 . 111.5(3) yes
C150 . C149 . C155 . 111.2(2) yes
C154 . C149 . C155 . 109.2(3) yes
C149 . C150 . C151 . 111.5(3) yes
C149 . C150 . C153 . 87.9(2) yes
C151 . C150 . C153 . 109.8(3) yes
C149 . C150 . H1501 . 115.9 no
C151 . C150 . H1501 . 113.3 no
C153 . C150 . H1501 . 115.8 no
C150 . C151 . C152 . 109.9(3) yes
C150 . C151 . H1511 . 108.9 no
C152 . C151 . H1511 . 108.2 no
C150 . C151 . H1512 . 109.6 no
C152 . C151 . H1512 . 110.6 no
H1511 . C151 . H1512 . 109.7 no
C151 . C152 . C147 . 118.8(3) yes
C151 . C152 . H1521 . 119.4 no
C147 . C152 . H1521 . 121.8 no
C150 . C153 . C148 . 85.3(2) yes
C150 . C153 . H1531 . 112.5 no
C148 . C153 . H1531 . 114.6 no
C150 . C153 . H1532 . 116.2 no
C148 . C153 . H1532 . 114.6 no
H1531 . C153 . H1532 . 111.5 no
C149 . C154 . H1541 . 109.0 no
C149 . C154 . H1542 . 112.5 no
H1541 . C154 . H1542 . 107.1 no
C149 . C154 . H1543 . 111.1 no
H1541 . C154 . H1543 . 108.7 no
H1542 . C154 . H1543 . 108.2 no
C149 . C155 . H1551 . 111.4 no
C149 . C155 . H1552 . 111.5 no
H1551 . C155 . H1552 . 108.1 no
C149 . C155 . H1553 . 108.2 no
H1551 . C155 . H1553 . 108.9 no
H1552 . C155 . H1553 . 108.7 no
O157 . C158 . C159 . 110.1(2) yes
O157 . C158 . H1581 . 109.0 no
C159 . C158 . H1581 . 110.0 no
O157 . C158 . H1582 . 107.2 no
C159 . C158 . H1582 . 109.6 no
H1581 . C158 . H1582 . 110.9 no
C158 . C159 . C160 . 119.4(3) yes
C158 . C159 . C164 . 121.7(3) yes
C160 . C159 . C164 . 118.5(3) yes
C159 . C160 . C161 . 109.2(2) yes
C159 . C160 . C165 . 106.7(2) yes
C161 . C160 . C165 . 86.5(2) yes
C159 . C160 . H1601 . 113.7 no
C161 . C160 . H1601 . 119.3 no
C165 . C160 . H1601 . 118.1 no
C160 . C161 . C162 . 85.0(2) yes
C160 . C161 . C166 . 118.9(2) yes
C162 . C161 . C166 . 118.7(3) yes
C160 . C161 . C167 . 111.3(3) yes
C162 . C161 . C167 . 112.5(3) yes
C166 . C161 . C167 . 108.8(3) yes
C161 . C162 . C163 . 110.8(3) yes
C161 . C162 . C165 . 87.4(3) yes
C163 . C162 . C165 . 109.5(3) yes
C161 . C162 . H1621 . 116.4 no
C163 . C162 . H1621 . 112.5 no
C165 . C162 . H1621 . 117.8 no
C162 . C163 . C164 . 109.8(3) yes
C162 . C163 . H1631 . 109.9 no
C164 . C163 . H1631 . 110.2 no
C162 . C163 . H1632 . 107.5 no
C164 . C163 . H1632 . 110.5 no
H1631 . C163 . H1632 . 108.8 no
C163 . C164 . C159 . 119.0(3) yes
C163 . C164 . H1641 . 120.6 no
C159 . C164 . H1641 . 120.4 no
C162 . C165 . C160 . 86.3(2) yes
C162 . C165 . H1651 . 113.6 no
C160 . C165 . H1651 . 113.2 no
C162 . C165 . H1652 . 112.6 no
C160 . C165 . H1652 . 115.2 no
H1651 . C165 . H1652 . 113.2 no
C161 . C166 . H1661 . 106.5 no
C161 . C166 . H1662 . 109.0 no
H1661 . C166 . H1662 . 111.5 no
C161 . C166 . H1663 . 111.4 no
H1661 . C166 . H1663 . 108.1 no
H1662 . C166 . H1663 . 110.2 no
C161 . C167 . H1671 . 109.8 no
C161 . C167 . H1672 . 110.4 no
H1671 . C167 . H1672 . 108.9 no
C161 . C167 . H1673 . 107.8 no
H1671 . C167 . H1673 . 109.4 no
H1672 . C167 . H1673 . 110.5 no
C37 . C238 . H2381 . 109.2 no
C37 . C238 . H2382 . 107.8 no
H2381 . C238 . H2382 . 109.7 no
C37 . C238 . H2383 . 109.5 no
H2381 . C238 . H2383 . 110.7 no
H2382 . C238 . H2383 . 109.9 no
C37 . C239 . H2391 . 109.1 no
C37 . C239 . H2392 . 111.1 no
H2391 . C239 . H2392 . 108.8 no
C37 . C239 . H2393 . 109.0 no
H2391 . C239 . H2393 . 110.4 no
H2392 . C239 . H2393 . 108.4 no
C37 . C240 . H2401 . 109.3 no
C37 . C240 . H2402 . 110.5 no
H2401 . C240 . H2402 . 108.1 no
C37 . C240 . H2403 . 110.9 no
H2401 . C240 . H2403 . 108.0 no
H2402 . C240 . H2403 . 110.1 no
C137 . C338 . H3381 . 109.7 no
C137 . C338 . H3382 . 106.6 no
H3381 . C338 . H3382 . 111.3 no
C137 . C338 . H3383 . 106.9 no
H3381 . C338 . H3383 . 110.6 no
H3382 . C338 . H3383 . 111.6 no
C137 . C339 . H3391 . 110.0 no
C137 . C339 . H3392 . 108.1 no
H3391 . C339 . H3392 . 109.0 no
C137 . C339 . H3393 . 110.8 no
H3391 . C339 . H3393 . 109.7 no
H3392 . C339 . H3393 . 109.3 no
C137 . C340 . H3401 . 107.6 no
C137 . C340 . H3402 . 109.1 no
H3401 . C340 . H3402 . 111.4 no
C137 . C340 . H3403 . 108.2 no
H3401 . C340 . H3403 . 109.9 no
H3402 . C340 . H3403 . 110.6 no

loop_
_geom_bond_atom_site_label_1
_geom_bond_site_symmetry_1
_geom_bond_atom_site_label_2
_geom_bond_site_symmetry_2
_geom_bond_distance
_geom_bond_publ_flag
S2 . C1 . 1.788(3) yes
S2 . C3 . 1.764(3) yes
S14 . C13 . 1.786(3) yes
S14 . C15 . 1.770(3) yes
S102 . C101 . 1.781(3) yes
S102 . C103 . 1.781(3) yes
S114 . C113 . 1.783(3) yes
S114 . C115 . 1.786(3) yes
Cl81 . C80 . 1.739(4) yes
Cl82 . C80 . 1.753(4) yes
Cl91 . C90 . 1.757(4) yes
Cl92 . C90 . 1.745(4) yes
O45 . C25 . 1.381(3) yes
O45 . C46 . 1.448(4) yes
O56 . C26 . 1.358(4) yes
O56 . H561 . 0.813(17) no
O57 . C27 . 1.383(4) yes
O57 . C58 . 1.440(3) yes
O68 . C28 . 1.353(3) yes
O68 . H681 . 0.836(17) no
O145 . C126 . 1.381(4) yes
O145 . C146 . 1.442(3) yes
O156 . C127 . 1.350(3) yes
O156 . H1561 . 0.814(17) no
O157 . C128 . 1.380(3) yes
O157 . C158 . 1.458(3) yes
O168 . C125 . 1.349(3) yes
O168 . H1681 . 0.819(17) no
C1 . C24 . 1.386(4) yes
C1 . C25 . 1.399(4) yes
C3 . C4 . 1.398(4) yes
C3 . C28 . 1.396(4) yes
C4 . C5 . 1.379(5) yes
C4 . H41 . 0.930 no
C5 . C6 . 1.396(5) yes
C5 . C29 . 1.523(5) yes
C6 . C7 . 1.383(4) yes
C6 . H61 . 0.921 no
C7 . C8 . 1.532(4) yes
C7 . C28 . 1.395(4) yes
C8 . C9 . 1.523(4) yes
C8 . H81 . 0.947 no
C8 . H82 . 0.937 no
C9 . C10 . 1.396(4) yes
C9 . C27 . 1.394(4) yes
C10 . C11 . 1.395(4) yes
C10 . H101 . 0.948 no
C11 . C12 . 1.389(4) yes
C11 . C33 . 1.533(5) yes
C12 . C13 . 1.391(4) yes
C12 . H121 . 0.928 no
C13 . C27 . 1.392(4) yes
C15 . C16 . 1.380(4) yes
C15 . C26 . 1.402(4) yes
C16 . C17 . 1.385(5) yes
C16 . H161 . 0.933 no
C17 . C18 . 1.392(5) yes
C17 . C37 . 1.516(4) yes
C18 . C19 . 1.386(4) yes
C18 . H181 . 0.954 no
C19 . C20 . 1.530(4) yes
C19 . C26 . 1.403(4) yes
C20 . C21 . 1.541(4) yes
C20 . H201 . 0.943 no
C20 . H202 . 0.940 no
C21 . C22 . 1.391(4) yes
C21 . C25 . 1.391(4) yes
C22 . C23 . 1.391(4) yes
C22 . H221 . 0.953 no
C23 . C24 . 1.395(4) yes
C23 . C41 . 1.528(4) yes
C24 . H241 . 0.931 no
C29 . C30 . 1.520(6) yes
C29 . C31 . 1.528(6) yes
C29 . C32 . 1.552(6) yes
C30 . H301 . 0.968 no
C30 . H302 . 0.982 no
C30 . H303 . 0.950 no
C31 . H311 . 0.976 no
C31 . H312 . 0.999 no
C31 . H313 . 1.009 no
C32 . H321 . 1.004 no
C32 . H322 . 1.005 no
C32 . H323 . 0.978 no
C33 . C34 . 1.540(5) yes
C33 . C35 . 1.521(5) yes
C33 . C36 . 1.534(5) yes
C34 . H341 . 0.984 no
C34 . H342 . 0.990 no
C34 . H343 . 0.978 no
C35 . H351 . 0.983 no
C35 . H352 . 1.000 no
C35 . H353 . 0.986 no
C36 . H361 . 0.984 no
C36 . H362 . 0.987 no
C36 . H363 . 0.967 no
C37 . C38 . 1.718(7) yes
C37 . C39 . 1.530(6) yes
C37 . C40 . 1.412(7) yes
C37 . C238 . 1.753(7) yes
C37 . C239 . 1.518(7) yes
C37 . C240 . 1.357(7) yes
C38 . H381 . 0.951 no
C38 . H382 . 0.952 no
C38 . H383 . 0.947 no
C39 . H391 . 0.967 no
C39 . H392 . 0.979 no
C39 . H393 . 0.958 no
C40 . H401 . 0.970 no
C40 . H402 . 0.971 no
C40 . H403 . 0.984 no
C41 . C42 . 1.532(5) yes
C41 . C43 . 1.540(5) yes
C41 . C44 . 1.525(4) yes
C42 . H421 . 0.975 no
C42 . H422 . 0.960 no
C42 . H423 . 0.967 no
C43 . H431 . 0.977 no
C43 . H432 . 0.967 no
C43 . H433 . 0.978 no
C44 . H441 . 0.975 no
C44 . H442 . 0.989 no
C44 . H443 . 0.961 no
C46 . C47 . 1.481(4) yes
C46 . H461 . 0.979 no
C46 . H462 . 0.986 no
C47 . C48 . 1.508(4) yes
C47 . C52 . 1.327(4) yes
C48 . C49 . 1.567(4) yes
C48 . C53 . 1.537(4) yes
C48 . H481 . 0.996 no
C49 . C50 . 1.544(4) yes
C49 . C54 . 1.508(5) yes
C49 . C55 . 1.540(5) yes
C50 . C51 . 1.530(4) yes
C50 . C53 . 1.557(5) yes
C50 . H501 . 0.991 no
C51 . C52 . 1.508(4) yes
C51 . H511 . 0.978 no
C51 . H512 . 0.991 no
C52 . H521 . 0.933 no
C53 . H531 . 0.974 no
C53 . H532 . 0.977 no
C54 . H541 . 0.969 no
C54 . H542 . 0.991 no
C54 . H543 . 0.975 no
C55 . H551 . 0.981 no
C55 . H552 . 0.985 no
C55 . H553 . 0.957 no
C58 . C59 . 1.491(4) yes
C58 . H581 . 0.999 no
C58 . H582 . 0.970 no
C59 . C60 . 1.522(4) yes
C59 . C64 . 1.318(4) yes
C60 . C61 . 1.552(4) yes
C60 . C65 . 1.541(4) yes
C60 . H601 . 0.997 no
C61 . C62 . 1.548(4) yes
C61 . C66 . 1.528(5) yes
C61 . C67 . 1.535(4) yes
C62 . C63 . 1.520(4) yes
C62 . C65 . 1.570(4) yes
C62 . H621 . 1.015 no
C63 . C64 . 1.494(5) yes
C63 . H631 . 0.947 no
C63 . H632 . 0.975 no
C64 . H641 . 0.955 no
C65 . H651 . 0.987 no
C65 . H652 . 0.971 no
C66 . H661 . 0.981 no
C66 . H662 . 0.966 no
C66 . H663 . 0.967 no
C67 . H671 . 0.942 no
C67 . H672 . 0.981 no
C67 . H673 . 0.950 no
C80 . H801 . 0.963 no
C80 . H802 . 0.964 no
C90 . H901 . 0.963 no
C90 . H902 . 0.968 no
C101 . C124 . 1.387(4) yes
C101 . C125 . 1.394(4) yes
C103 . C104 . 1.393(4) yes
C103 . C128 . 1.403(4) yes
C104 . C105 . 1.382(4) yes
C104 . H1041 . 0.942 no
C105 . C106 . 1.403(4) yes
C105 . C133 . 1.541(4) yes
C106 . C107 . 1.382(4) yes
C106 . H1061 . 0.922 no
C107 . C108 . 1.532(4) yes
C107 . C128 . 1.395(4) yes
C108 . C109 . 1.521(4) yes
C108 . H1081 . 0.961 no
C108 . H1082 . 0.926 no
C109 . C110 . 1.387(4) yes
C109 . C127 . 1.391(4) yes
C110 . C111 . 1.402(4) yes
C110 . H1101 . 0.935 no
C111 . C112 . 1.390(4) yes
C111 . C137 . 1.542(4) yes
C112 . C113 . 1.389(4) yes
C112 . H1121 . 0.932 no
C113 . C127 . 1.402(4) yes
C115 . C116 . 1.387(4) yes
C115 . C126 . 1.393(4) yes
C116 . C117 . 1.390(4) yes
C116 . H1161 . 0.936 no
C117 . C118 . 1.396(4) yes
C117 . C141 . 1.532(4) yes
C118 . C119 . 1.381(4) yes
C118 . H1181 . 0.950 no
C119 . C120 . 1.533(4) yes
C119 . C126 . 1.398(4) yes
C120 . C121 . 1.512(4) yes
C120 . H1201 . 0.971 no
C120 . H1202 . 0.932 no
C121 . C122 . 1.383(4) yes
C121 . C125 . 1.406(4) yes
C122 . C123 . 1.393(4) yes
C122 . H1221 . 0.951 no
C123 . C124 . 1.398(4) yes
C123 . C129 . 1.534(4) yes
C124 . H1241 . 0.950 no
C129 . C130 . 1.532(6) yes
C129 . C131 . 1.536(6) yes
C129 . C132 . 1.503(6) yes
C130 . H1301 . 1.006 no
C130 . H1302 . 0.972 no
C130 . H1303 . 0.988 no
C131 . H1311 . 0.975 no
C131 . H1312 . 1.009 no
C131 . H1313 . 0.988 no
C132 . H1321 . 0.977 no
C132 . H1322 . 0.952 no
C132 . H1323 . 0.981 no
C133 . C134 . 1.529(4) yes
C133 . C135 . 1.529(5) yes
C133 . C136 . 1.543(5) yes
C134 . H1341 . 0.966 no
C134 . H1342 . 0.972 no
C134 . H1343 . 0.968 no
C135 . H1351 . 0.961 no
C135 . H1352 . 0.976 no
C135 . H1353 . 0.973 no
C136 . H1361 . 0.979 no
C136 . H1362 . 0.987 no
C136 . H1363 . 0.988 no
C137 . C138 . 1.475(5) yes
C137 . C139 . 1.492(5) yes
C137 . C140 . 1.615(5) yes
C137 . C338 . 1.419(9) yes
C137 . C339 . 1.469(9) yes
C137 . C340 . 1.690(9) yes
C138 . H1381 . 0.976 no
C138 . H1382 . 0.978 no
C138 . H1383 . 0.963 no
C139 . H1391 . 0.975 no
C139 . H1392 . 0.983 no
C139 . H1393 . 0.955 no
C140 . H1401 . 0.967 no
C140 . H1402 . 0.980 no
C140 . H1403 . 0.961 no
C141 . C142 . 1.522(5) yes
C141 . C143 . 1.537(5) yes
C141 . C144 . 1.526(5) yes
C142 . H1421 . 0.991 no
C142 . H1422 . 0.983 no
C142 . H1423 . 0.988 no
C143 . H1431 . 0.984 no
C143 . H1432 . 0.976 no
C143 . H1433 . 0.997 no
C144 . H1441 . 0.992 no
C144 . H1442 . 0.979 no
C144 . H1443 . 0.990 no
C146 . C147 . 1.486(4) yes
C146 . H1461 . 1.001 no
C146 . H1462 . 0.994 no
C147 . C148 . 1.507(3) yes
C147 . C152 . 1.322(4) yes
C148 . C149 . 1.562(4) yes
C148 . C153 . 1.549(4) yes
C148 . H1481 . 0.948 no
C149 . C150 . 1.565(4) yes
C149 . C154 . 1.510(4) yes
C149 . C155 . 1.538(4) yes
C150 . C151 . 1.521(5) yes
C150 . C153 . 1.538(5) yes
C150 . H1501 . 0.974 no
C151 . C152 . 1.512(5) yes
C151 . H1511 . 0.987 no
C151 . H1512 . 0.983 no
C152 . H1521 . 0.951 no
C153 . H1531 . 0.993 no
C153 . H1532 . 0.985 no
C154 . H1541 . 0.974 no
C154 . H1542 . 0.964 no
C154 . H1543 . 0.975 no
C155 . H1551 . 0.987 no
C155 . H1552 . 0.978 no
C155 . H1553 . 0.971 no
C158 . C159 . 1.489(4) yes
C158 . H1581 . 0.987 no
C158 . H1582 . 0.996 no
C159 . C160 . 1.485(4) yes
C159 . C164 . 1.331(4) yes
C160 . C161 . 1.568(4) yes
C160 . C165 . 1.558(4) yes
C160 . H1601 . 1.007 no
C161 . C162 . 1.564(5) yes
C161 . C166 . 1.514(4) yes
C161 . C167 . 1.525(5) yes
C162 . C163 . 1.521(5) yes
C162 . C165 . 1.536(5) yes
C162 . H1621 . 0.988 no
C163 . C164 . 1.508(4) yes
C163 . H1631 . 0.969 no
C163 . H1632 . 0.973 no
C164 . H1641 . 0.962 no
C165 . H1651 . 0.975 no
C165 . H1652 . 0.972 no
C166 . H1661 . 0.999 no
C166 . H1662 . 0.981 no
C166 . H1663 . 0.982 no
C167 . H1671 . 0.975 no
C167 . H1672 . 0.981 no
C167 . H1673 . 0.972 no
C238 . H2381 . 0.956 no
C238 . H2382 . 0.949 no
C238 . H2383 . 0.953 no
C239 . H2391 . 0.968 no
C239 . H2392 . 0.971 no
C239 . H2393 . 0.968 no
C240 . H2401 . 0.961 no
C240 . H2402 . 0.966 no
C240 . H2403 . 0.976 no
C338 . H3381 . 1.014 no
C338 . H3382 . 1.009 no
C338 . H3383 . 1.017 no
C339 . H3391 . 0.965 no
C339 . H3392 . 0.963 no
C339 . H3393 . 0.967 no
C340 . H3401 . 0.998 no
C340 . H3402 . 0.998 no
C340 . H3403 . 0.997 no

loop_
_geom_hbond_atom_site_label_D
_geom_hbond_site_symmetry_D
_geom_hbond_atom_site_label_H
_geom_hbond_site_symmetry_H
_geom_hbond_atom_site_label_A
_geom_hbond_site_symmetry_A
_geom_hbond_angle_DHA
_geom_hbond_distance_DH
_geom_hbond_distance_HA
_geom_hbond_distance_DA
_geom_hbond_publ_flag
C54 . H542 . C52 . 120 0.99 2.54 3.158(6) yes
O56 . H561 . O57 . 172(4) 0.813 1.905 2.713(6) yes
O56 . H561 . C27 . 153(3) 0.813 2.595 3.341(6) yes
C66 . H663 . C64 . 121 0.97 2.51 3.115(6) yes
O68 . H681 . O45 . 162(4) 0.836 1.945 2.752(6) yes
O68 . H681 . C25 . 144(3) 0.836 2.525 3.241(6) yes
O156 . H1561 . O145 . 151(3) 0.814 2.033 2.771(6) yes
O168 . H1681 . O157 . 164(4) 0.819 1.946 2.742(6) yes
O168 . H1681 . C128 . 146(3) 0.819 2.518 3.227(6) yes
